data_7030398
loop_
_publ_author_name
'Suzuki, Tatsuya'
'Kajita, Yuji'
'Masuda, Hideki'

_publ_section_title
;
 Deprotonation/protonation-driven change of the \s-donor ability of a
 sulfur atom in iron(ii) complexes with a thioamide SNS pincer type
 ligand.
;
_journal_issue 25
_journal_name_full 'Dalton transactions (Cambridge, England : 2003)'
_journal_page_first 9732
_journal_page_last 9739
_journal_paper_doi 10.1039/c4dt00524d
_journal_volume 43
_journal_year 2014
_chemical_formula_moiety 'C124 H119 Fe N6 S2'
_chemical_formula_sum 'C124 H119 Fe N6 S2'
_chemical_formula_weight 1813.31
_space_group_IT_number 2
_symmetry_cell_setting triclinic
_symmetry_Int_Tables_number 2
_symmetry_space_group_name_Hall '-P 1'
_symmetry_space_group_name_H-M 'P -1'
_atom_sites_solution_hydrogens geom
_atom_sites_solution_primary direct
_atom_sites_solution_secondary difmap
_cell_angle_alpha 107.334(3)
_cell_angle_beta 108.6612(3)
_cell_angle_gamma 105.3219(14)
_cell_formula_units_Z 2
_cell_length_a 15.521(4)
_cell_length_b 19.590(5)
_cell_length_c 20.683(5)
_cell_measurement_reflns_used 11187
_cell_measurement_temperature 173
_cell_measurement_theta_max 27.48
_cell_measurement_theta_min 3.00
_cell_volume 5219(2)
_computing_cell_refinement CrystalClear
_computing_data_collection 'CrystalClear (Rigaku Inc., 2008)'
_computing_data_reduction CrystalClear
_computing_molecular_graphics 'CrystalStructure 4.0'
_computing_publication_material 'CrystalStructure 4.0 (Rigaku, 2010)'
_computing_structure_refinement 'SHELXL97 (Sheldrick, 2008)'
_computing_structure_solution 'Il Milione (Burla, et al., 2007)'
_diffrn_ambient_temperature 173
_diffrn_detector_area_resol_mean 7.314
_diffrn_measured_fraction_theta_full 0.984
_diffrn_measured_fraction_theta_max 0.984
_diffrn_measurement_device_type 'Rigaku Mercury70'
_diffrn_measurement_method \w
_diffrn_radiation_type 'Mo K\a'
_diffrn_radiation_wavelength 0.71075
_diffrn_reflns_av_R_equivalents 0.0386
_diffrn_reflns_limit_h_max 20
_diffrn_reflns_limit_h_min -20
_diffrn_reflns_limit_k_max 23
_diffrn_reflns_limit_k_min -25
_diffrn_reflns_limit_l_max 26
_diffrn_reflns_limit_l_min -26
_diffrn_reflns_number 52730
_diffrn_reflns_theta_full 27.49
_diffrn_reflns_theta_max 27.49
_diffrn_standards_number 0
_exptl_absorpt_coefficient_mu 0.236
_exptl_absorpt_correction_T_max 0.977
_exptl_absorpt_correction_T_min 0.927
_exptl_absorpt_correction_type numerical
_exptl_absorpt_process_details 'NUMABS (Rigaku, 1999)'
_exptl_crystal_colour red
_exptl_crystal_density_diffrn 1.154
_exptl_crystal_density_method 'not measured'
_exptl_crystal_description block
_exptl_crystal_F_000 1926.00
_exptl_crystal_size_max 0.300
_exptl_crystal_size_mid 0.250
_exptl_crystal_size_min 0.100
_platon_squeeze_details
;
There is a benzene at special position on unit cell, 
in which disordered benzene solvent could not be modeled as discrete atomic sites.
We employed PLATON SQUEEZE to calculate the contribution to the diffraction
from the solvent region and thereby produced a set of solvent-free diffraction
intensities. SQUEEZE estimated a total count of 27 electrons per unit cell,
which were assigned to be half of C6H6 molecule per unit
cell.
;
_refine_diff_density_max 0.810
_refine_diff_density_min -0.590
_refine_ls_extinction_method none
_refine_ls_goodness_of_fit_ref 1.076
_refine_ls_hydrogen_treatment constr
_refine_ls_number_parameters 1171
_refine_ls_number_reflns 23560
_refine_ls_number_restraints 0
_refine_ls_R_factor_gt 0.0706
_refine_ls_shift/su_max 0.001
_refine_ls_structure_factor_coef Fsqd
_refine_ls_weighting_details 'w = 1/[\s^2^(Fo^2^)+(0.0995P)^2^+1.5138P] where P=(Fo^2^+2Fc^2^)/3'
_refine_ls_weighting_scheme calc
_refine_ls_wR_factor_ref 0.2060
_reflns_number_gt 16630
_reflns_number_total 23560
_reflns_threshold_expression F^2^>2.0\s(F^2^)
_cod_data_source_file c4dt00524d2.cif
_cod_data_source_block FeCN_20140130_4
_cod_depositor_comments 'Adding full bibliography for 7030394--7030398.cif.'
_cod_database_code 7030398

loop_
_symmetry_equiv_pos_site_id
_symmetry_equiv_pos_as_xyz
1 +X,+Y,+Z
2 -X,-Y,-Z

loop_
_atom_site_label
_atom_site_type_symbol
_atom_site_fract_x
_atom_site_fract_y
_atom_site_fract_z
_atom_site_U_iso_or_equiv
_atom_site_adp_type
_atom_site_occupancy
_atom_site_symmetry_multiplicity
_atom_site_calc_flag
_atom_site_refinement_flags
Fe1 Fe 0.16545(2) 0.736760(19) 0.734835(18) 0.03061(10) Uani 1.0 2 d .
S1 S 0.08223(5) 0.65597(4) 0.77427(3) 0.03721(15) Uani 1.0 2 d .
S2 S 0.25669(5) 0.82988(4) 0.71134(3) 0.03741(15) Uani 1.0 2 d .
N1 N 0.24196(14) 0.81092(11) 0.84233(10) 0.0269(4) Uani 1.0 2 d .
N2 N 0.09476(15) 0.71286(11) 0.91481(11) 0.0328(5) Uani 1.0 2 d .
N3 N 0.40028(15) 0.96569(11) 0.82325(11) 0.0324(5) Uani 1.0 2 d .
N4 N 0.31989(16) 0.66711(13) 0.75408(12) 0.0402(5) Uani 1.0 2 d .
N5 N 0.05338(19) 0.63217(14) 0.57136(13) 0.0480(6) Uani 1.0 2 d .
N6 N 0.02488(16) 0.81942(13) 0.72861(13) 0.0421(5) Uani 1.0 2 d .
C1 C 0.12968(17) 0.72154(13) 0.86770(13) 0.0287(5) Uani 1.0 2 d .
C2 C 0.33377(17) 0.89846(13) 0.80324(13) 0.0294(5) Uani 1.0 2 d .
C3 C 0.21702(17) 0.79532(13) 0.89503(13) 0.0283(5) Uani 1.0 2 d .
C4 C 0.26950(18) 0.84572(14) 0.97054(13) 0.0346(5) Uani 1.0 2 d .
C5 C 0.34700(19) 0.91495(15) 0.99317(13) 0.0378(6) Uani 1.0 2 d .
C6 C 0.37005(18) 0.93242(14) 0.93878(13) 0.0330(5) Uani 1.0 2 d .
C7 C 0.31678(16) 0.87918(13) 0.86368(12) 0.0271(5) Uani 1.0 2 d .
C8 C 0.00923(18) 0.64315(14) 0.88743(14) 0.0332(5) Uani 1.0 2 d .
C9 C 0.02227(18) 0.57722(14) 0.89503(14) 0.0351(6) Uani 1.0 2 d .
C10 C -0.06080(19) 0.50981(15) 0.86858(15) 0.0382(6) Uani 1.0 2 d .
C11 C -0.1569(2) 0.50614(15) 0.83588(16) 0.0401(6) Uani 1.0 2 d .
C12 C -0.16772(19) 0.57342(15) 0.83350(15) 0.0392(6) Uani 1.0 2 d .
C13 C -0.08559(19) 0.64234(14) 0.85819(14) 0.0355(6) Uani 1.0 2 d .
C14 C -0.09896(19) 0.71705(15) 0.85992(15) 0.0374(6) Uani 1.0 2 d .
C15 C -0.1732(2) 0.71049(16) 0.78696(16) 0.0414(6) Uani 1.0 2 d .
C16 C -0.2032(3) 0.65068(18) 0.71804(17) 0.0506(7) Uani 1.0 2 d .
C17 C -0.2678(3) 0.6478(2) 0.65207(19) 0.0591(8) Uani 1.0 2 d .
C18 C -0.3027(3) 0.7064(3) 0.6541(2) 0.0597(9) Uani 1.0 2 d .
C19 C -0.2713(3) 0.7677(2) 0.7220(2) 0.0569(8) Uani 1.0 2 d .
C20 C -0.2081(3) 0.76924(18) 0.78659(19) 0.0495(7) Uani 1.0 2 d .
C21 C -0.1160(2) 0.75131(15) 0.92922(16) 0.0402(6) Uani 1.0 2 d .
C22 C -0.2094(3) 0.73878(18) 0.92714(19) 0.0517(7) Uani 1.0 2 d .
C23 C -0.2203(3) 0.7681(2) 0.9929(2) 0.0629(9) Uani 1.0 2 d .
C24 C -0.1385(3) 0.8096(2) 1.0612(2) 0.0612(9) Uani 1.0 2 d .
C25 C -0.0455(3) 0.82137(19) 1.06430(19) 0.0615(9) Uani 1.0 2 d .
C26 C -0.0341(3) 0.79213(17) 0.99957(17) 0.0497(7) Uani 1.0 2 d .
C27 C 0.12738(18) 0.58367(15) 0.93490(15) 0.0384(6) Uani 1.0 2 d .
C28 C 0.13107(19) 0.50393(15) 0.92227(17) 0.0406(6) Uani 1.0 2 d .
C29 C 0.1401(2) 0.47408(17) 0.97521(18) 0.0460(7) Uani 1.0 2 d .
C30 C 0.1370(3) 0.39861(19) 0.9591(2) 0.0547(8) Uani 1.0 2 d .
C31 C 0.1253(3) 0.3534(2) 0.8894(3) 0.0618(9) Uani 1.0 2 d .
C32 C 0.1167(3) 0.3825(2) 0.8352(2) 0.0616(9) Uani 1.0 2 d .
C33 C 0.1191(3) 0.45697(18) 0.85148(18) 0.0503(7) Uani 1.0 2 d .
C34 C 0.1764(2) 0.64064(15) 1.01773(16) 0.0416(6) Uani 1.0 2 d .
C35 C 0.1206(3) 0.65855(18) 1.05611(17) 0.0482(7) Uani 1.0 2 d .
C36 C 0.1666(3) 0.71310(19) 1.13065(19) 0.0585(8) Uani 1.0 2 d .
C37 C 0.2688(3) 0.7502(2) 1.1680(2) 0.0674(10) Uani 1.0 2 d .
C38 C 0.3238(3) 0.7316(3) 1.1316(3) 0.0723(11) Uani 1.0 2 d .
C39 C 0.2791(3) 0.6767(2) 1.0566(2) 0.0587(8) Uani 1.0 2 d .
C40 C -0.2440(2) 0.42865(17) 0.80293(19) 0.0507(7) Uani 1.0 2 d .
C41 C -0.3381(3) 0.4362(2) 0.8052(3) 0.0737(12) Uani 1.0 2 d .
C42 C -0.2623(4) 0.3801(3) 0.7235(3) 0.0911(14) Uani 1.0 2 d .
C43 C 0.40203(19) 0.99406(14) 0.76757(13) 0.0338(5) Uani 1.0 2 d .
C44 C 0.3554(2) 1.04604(15) 0.76166(14) 0.0379(6) Uani 1.0 2 d .
C45 C 0.3576(2) 1.07802(16) 0.71023(16) 0.0431(6) Uani 1.0 2 d .
C46 C 0.4051(3) 1.05997(18) 0.66432(17) 0.0468(7) Uani 1.0 2 d .
C47 C 0.4501(2) 1.00881(17) 0.67131(16) 0.0440(7) Uani 1.0 2 d .
C48 C 0.4498(2) 0.97497(15) 0.72210(14) 0.0377(6) Uani 1.0 2 d .
C49 C 0.50136(19) 0.91975(15) 0.72931(14) 0.0366(6) Uani 1.0 2 d .
C50 C 0.6061(2) 0.96107(15) 0.79303(14) 0.0382(6) Uani 1.0 2 d .
C51 C 0.6656(2) 1.03862(16) 0.81479(15) 0.0424(6) Uani 1.0 2 d .
C52 C 0.7615(3) 1.07283(17) 0.87052(16) 0.0472(7) Uani 1.0 2 d .
C53 C 0.8010(3) 1.03140(18) 0.90572(16) 0.0488(7) Uani 1.0 2 d .
C54 C 0.7427(3) 0.95412(19) 0.88497(17) 0.0521(7) Uani 1.0 2 d .
C55 C 0.6469(3) 0.91941(17) 0.82891(16) 0.0462(7) Uani 1.0 2 d .
C56 C 0.4978(2) 0.87122(15) 0.65458(15) 0.0387(6) Uani 1.0 2 d .
C57 C 0.5810(3) 0.87517(18) 0.64235(17) 0.0487(7) Uani 1.0 2 d .
C58 C 0.5730(3) 0.8283(2) 0.57326(18) 0.0587(9) Uani 1.0 2 d .
C59 C 0.4827(3) 0.7769(2) 0.51626(18) 0.0584(8) Uani 1.0 2 d .
C60 C 0.3988(3) 0.7720(3) 0.52731(18) 0.0681(10) Uani 1.0 2 d .
C61 C 0.4066(3) 0.8185(2) 0.59599(18) 0.0593(9) Uani 1.0 2 d .
C62 C 0.30183(19) 1.06446(15) 0.81097(14) 0.0369(6) Uani 1.0 2 d .
C63 C 0.2345(2) 1.10447(16) 0.78617(15) 0.0409(6) Uani 1.0 2 d .
C64 C 0.1356(3) 1.0611(2) 0.73812(18) 0.0533(8) Uani 1.0 2 d .
C65 C 0.0726(3) 1.0961(3) 0.7131(2) 0.0659(10) Uani 1.0 2 d .
C66 C 0.1092(3) 1.1754(3) 0.7352(2) 0.0639(9) Uani 1.0 2 d .
C67 C 0.2075(3) 1.2199(2) 0.78361(19) 0.0577(8) Uani 1.0 2 d .
C68 C 0.2698(3) 1.18439(18) 0.80905(18) 0.0487(7) Uani 1.0 2 d .
C69 C 0.3728(2) 1.11006(15) 0.89421(15) 0.0393(6) Uani 1.0 2 d .
C70 C 0.3397(3) 1.10278(18) 0.94728(17) 0.0532(8) Uani 1.0 2 d .
C71 C 0.4029(4) 1.1448(3) 1.02359(19) 0.0688(10) Uani 1.0 2 d .
C72 C 0.4985(4) 1.1954(3) 1.0469(2) 0.0706(11) Uani 1.0 2 d .
C73 C 0.5319(3) 1.2034(2) 0.9948(2) 0.0656(10) Uani 1.0 2 d .
C74 C 0.4695(3) 1.16068(18) 0.91885(18) 0.0527(8) Uani 1.0 2 d .
C75 C 0.4072(3) 1.0969(2) 0.60933(19) 0.0588(9) Uani 1.0 2 d .
C76 C 0.3055(4) 1.0852(4) 0.5572(3) 0.0928(15) Uani 1.0 2 d .
C77 C 0.4730(4) 1.1832(3) 0.6516(3) 0.0975(16) Uani 1.0 2 d .
C78 C 0.26001(19) 0.69314(14) 0.74528(13) 0.0355(6) Uani 1.0 2 d .
C79 C 0.09656(19) 0.67154(15) 0.63612(14) 0.0373(6) Uani 1.0 2 d .
C80 C 0.07509(18) 0.78459(15) 0.72863(13) 0.0357(6) Uani 1.0 2 d .
C81 C 0.39438(19) 0.63850(15) 0.76763(16) 0.0415(6) Uani 1.0 2 d .
C82 C 0.4061(3) 0.60458(17) 0.81903(18) 0.0508(7) Uani 1.0 2 d .
C83 C 0.4831(3) 0.5796(2) 0.8330(3) 0.0686(10) Uani 1.0 2 d .
C84 C 0.5440(3) 0.5889(3) 0.7977(3) 0.0793(13) Uani 1.0 2 d .
C85 C 0.5301(3) 0.6218(2) 0.7471(3) 0.0689(11) Uani 1.0 2 d .
C86 C 0.4545(2) 0.64811(17) 0.73054(18) 0.0486(7) Uani 1.0 2 d .
C87 C 0.3400(3) 0.5953(3) 0.8573(2) 0.0668(10) Uani 1.0 2 d .
C88 C 0.4373(3) 0.6845(3) 0.6758(2) 0.0669(10) Uani 1.0 2 d .
C89 C -0.0007(3) 0.58904(15) 0.49415(14) 0.0423(6) Uani 1.0 2 d .
C90 C 0.0502(3) 0.57882(17) 0.44971(18) 0.0537(8) Uani 1.0 2 d .
C91 C -0.0072(4) 0.53597(19) 0.37282(19) 0.0672(10) Uani 1.0 2 d .
C92 C -0.1075(4) 0.5063(2) 0.34264(19) 0.0711(11) Uani 1.0 2 d .
C93 C -0.1561(3) 0.5183(2) 0.3877(2) 0.0697(10) Uani 1.0 2 d .
C94 C -0.1036(3) 0.55996(17) 0.46508(17) 0.0522(8) Uani 1.0 2 d .
C95 C -0.1534(3) 0.5744(3) 0.5164(3) 0.0789(12) Uani 1.0 2 d .
C96 C 0.1611(3) 0.6129(3) 0.4850(3) 0.0822(13) Uani 1.0 2 d .
C97 C -0.0227(2) 0.87049(16) 0.73780(16) 0.0409(6) Uani 1.0 2 d .
C98 C -0.0929(2) 0.86839(18) 0.67412(17) 0.0474(7) Uani 1.0 2 d .
C99 C -0.1371(3) 0.9214(2) 0.6862(2) 0.0572(8) Uani 1.0 2 d .
C100 C -0.1129(3) 0.9724(2) 0.7584(3) 0.0629(9) Uani 1.0 2 d .
C101 C -0.0437(3) 0.97226(18) 0.81971(19) 0.0552(8) Uani 1.0 2 d .
C102 C 0.0041(2) 0.92176(16) 0.81127(17) 0.0457(7) Uani 1.0 2 d .
C103 C 0.0803(3) 0.92137(19) 0.87758(18) 0.0572(8) Uani 1.0 2 d .
C104 C -0.1202(3) 0.8110(3) 0.59649(19) 0.0630(9) Uani 1.0 2 d .
C105 C 0.0838(4) 0.8020(3) 0.5241(3) 0.0773(11) Uani 1.0 2 d .
C106 C -0.0054(4) 0.7650(3) 0.4602(3) 0.0818(12) Uani 1.0 2 d .
C107 C -0.0554(4) 0.8074(3) 0.4370(3) 0.0900(14) Uani 1.0 2 d .
C108 C -0.0173(5) 0.8865(4) 0.4777(3) 0.1003(16) Uani 1.0 2 d .
C109 C 0.0727(4) 0.9228(3) 0.5401(3) 0.0915(14) Uani 1.0 2 d .
C110 C 0.1217(4) 0.8815(3) 0.5632(3) 0.0794(12) Uani 1.0 2 d .
C111 C 0.2345(8) 0.8398(7) 0.4151(7) 0.201(5) Uani 1.0 2 d .
C112 C 0.3239(6) 0.8924(4) 0.4354(4) 0.136(3) Uani 1.0 2 d .
C113 C 0.3337(5) 0.9318(5) 0.3961(5) 0.137(3) Uani 1.0 2 d .
C114 C 0.2582(6) 0.9167(5) 0.3317(5) 0.122(3) Uani 1.0 2 d .
C115 C 0.1697(6) 0.8632(5) 0.3093(5) 0.141(3) Uani 1.0 2 d .
C116 C 0.1577(6) 0.8203(6) 0.3465(8) 0.204(6) Uani 1.0 2 d .
C117 C 0.4988(9) 0.5655(6) 0.4368(6) 0.210(5) Uani 1.0 2 d .
C118 C 0.5881(8) 0.6183(9) 0.4308(6) 0.230(7) Uani 1.0 2 d .
C119 C 0.6041(9) 0.6066(6) 0.3679(5) 0.200(5) Uani 1.0 2 d .
C120 C 0.6816(8) 0.6538(7) 0.3642(7) 0.200(5) Uani 1.0 2 d .
C121 C 0.6865(10) 0.6327(6) 0.2896(6) 0.301(10) Uani 1.0 2 d .
H4 H 0.2522 0.8327 1.0067 0.0415 Uiso 1.0 2 calc R
H5 H 0.3838 0.9499 1.0448 0.0453 Uiso 1.0 2 calc R
H6 H 0.4218 0.9804 0.9527 0.0396 Uiso 1.0 2 calc R
H10 H -0.0522 0.4648 0.8728 0.0459 Uiso 1.0 2 calc R
H10A H 0.0502 0.9095 0.9101 0.0687 Uiso 1.0 2 calc R
H10B H 0.1355 0.9727 0.9059 0.0687 Uiso 1.0 2 calc R
H10C H 0.1049 0.8817 0.8600 0.0687 Uiso 1.0 2 calc R
H10D H -0.1469 0.7579 0.5924 0.0757 Uiso 1.0 2 calc R
H10E H -0.0611 0.8193 0.5870 0.0757 Uiso 1.0 2 calc R
H10F H -0.1703 0.8184 0.5594 0.0757 Uiso 1.0 2 calc R
H11A H 0.4972 0.5127 0.4231 0.2522 Uiso 1.0 2 calc R
H11B H 0.4369 0.5639 0.4026 0.2522 Uiso 1.0 2 calc R
H11C H 0.5062 0.5868 0.4885 0.2522 Uiso 1.0 2 calc R
H11D H 0.5879 0.6711 0.4478 0.2764 Uiso 1.0 2 calc R
H11E H 0.6483 0.6213 0.4695 0.2764 Uiso 1.0 2 calc R
H11F H 0.6056 0.5542 0.3512 0.2403 Uiso 1.0 2 calc R
H11G H 0.5438 0.6030 0.3288 0.2403 Uiso 1.0 2 calc R
H12 H -0.2324 0.5729 0.8147 0.0470 Uiso 1.0 2 calc R
H12A H 0.7431 0.6566 0.4012 0.2405 Uiso 1.0 2 calc R
H12B H 0.6818 0.7068 0.3805 0.2405 Uiso 1.0 2 calc R
H12C H 0.6271 0.6311 0.2522 0.3611 Uiso 1.0 2 calc R
H12D H 0.6898 0.5815 0.2734 0.3611 Uiso 1.0 2 calc R
H12E H 0.7456 0.6719 0.2947 0.3611 Uiso 1.0 2 calc R
H14 H -0.0333 0.7544 0.8698 0.0448 Uiso 1.0 2 calc R
H16 H -0.1789 0.6107 0.7159 0.0607 Uiso 1.0 2 calc R
H17 H -0.2883 0.6057 0.6054 0.0709 Uiso 1.0 2 calc R
H18 H -0.3478 0.7042 0.6091 0.0717 Uiso 1.0 2 calc R
H19 H -0.2935 0.8087 0.7240 0.0683 Uiso 1.0 2 calc R
H20 H -0.1870 0.8119 0.8329 0.0594 Uiso 1.0 2 calc R
H22 H -0.2666 0.7099 0.8803 0.0620 Uiso 1.0 2 calc R
H23 H -0.2846 0.7593 0.9905 0.0754 Uiso 1.0 2 calc R
H24 H -0.1461 0.8300 1.1059 0.0734 Uiso 1.0 2 calc R
H25 H 0.0112 0.8499 1.1114 0.0738 Uiso 1.0 2 calc R
H26 H 0.0305 0.7998 1.0028 0.0597 Uiso 1.0 2 calc R
H27 H 0.1665 0.6067 0.9109 0.0460 Uiso 1.0 2 calc R
H29 H 0.1485 0.5052 1.0236 0.0552 Uiso 1.0 2 calc R
H30 H 0.1431 0.3788 0.9962 0.0657 Uiso 1.0 2 calc R
H31 H 0.1232 0.3021 0.8783 0.0741 Uiso 1.0 2 calc R
H32 H 0.1092 0.3514 0.7871 0.0739 Uiso 1.0 2 calc R
H33 H 0.1124 0.4765 0.8141 0.0603 Uiso 1.0 2 calc R
H35 H 0.0504 0.6333 1.0312 0.0579 Uiso 1.0 2 calc R
H36 H 0.1276 0.7249 1.1560 0.0702 Uiso 1.0 2 calc R
H37 H 0.3000 0.7883 1.2185 0.0809 Uiso 1.0 2 calc R
H38 H 0.3940 0.7561 1.1575 0.0868 Uiso 1.0 2 calc R
H39 H 0.3190 0.6643 1.0323 0.0705 Uiso 1.0 2 calc R
H40 H -0.2245 0.3999 0.8339 0.0609 Uiso 1.0 2 calc R
H41A H -0.3583 0.4656 0.7766 0.0884 Uiso 1.0 2 calc R
H41B H -0.3257 0.4637 0.8574 0.0884 Uiso 1.0 2 calc R
H41C H -0.3909 0.3842 0.7830 0.0884 Uiso 1.0 2 calc R
H42A H -0.2030 0.3708 0.7245 0.1094 Uiso 1.0 2 calc R
H42B H -0.2773 0.4082 0.6921 0.1094 Uiso 1.0 2 calc R
H42C H -0.3184 0.3302 0.7026 0.1094 Uiso 1.0 2 calc R
H45 H 0.3260 1.1130 0.7062 0.0517 Uiso 1.0 2 calc R
H47 H 0.4825 0.9960 0.6404 0.0528 Uiso 1.0 2 calc R
H49 H 0.4625 0.8820 0.7434 0.0439 Uiso 1.0 2 calc R
H51 H 0.6398 1.0682 0.7910 0.0508 Uiso 1.0 2 calc R
H52 H 0.8009 1.1257 0.8847 0.0567 Uiso 1.0 2 calc R
H53 H 0.8672 1.0553 0.9437 0.0586 Uiso 1.0 2 calc R
H54 H 0.7688 0.9252 0.9094 0.0625 Uiso 1.0 2 calc R
H55 H 0.6082 0.8663 0.8145 0.0554 Uiso 1.0 2 calc R
H57 H 0.6446 0.9103 0.6815 0.0585 Uiso 1.0 2 calc R
H58 H 0.6311 0.8322 0.5659 0.0704 Uiso 1.0 2 calc R
H59 H 0.4778 0.7449 0.4694 0.0701 Uiso 1.0 2 calc R
H60 H 0.3355 0.7367 0.4878 0.0817 Uiso 1.0 2 calc R
H61 H 0.3482 0.8142 0.6031 0.0712 Uiso 1.0 2 calc R
H62 H 0.2581 1.0132 0.8053 0.0442 Uiso 1.0 2 calc R
H64 H 0.1099 1.0062 0.7217 0.0639 Uiso 1.0 2 calc R
H65 H 0.0043 1.0652 0.6807 0.0791 Uiso 1.0 2 calc R
H66 H 0.0668 1.1993 0.7171 0.0766 Uiso 1.0 2 calc R
H67 H 0.2329 1.2748 0.7998 0.0693 Uiso 1.0 2 calc R
H68 H 0.3376 1.2156 0.8426 0.0585 Uiso 1.0 2 calc R
H70 H 0.2733 1.0689 0.9317 0.0638 Uiso 1.0 2 calc R
H71 H 0.3800 1.1385 1.0597 0.0826 Uiso 1.0 2 calc R
H72 H 0.5411 1.2247 1.0990 0.0848 Uiso 1.0 2 calc R
H73 H 0.5977 1.2383 1.0107 0.0787 Uiso 1.0 2 calc R
H74 H 0.4935 1.1662 0.8830 0.0632 Uiso 1.0 2 calc R
H75 H 0.4368 1.0718 0.5778 0.0706 Uiso 1.0 2 calc R
H76A H 0.2745 1.1091 0.5868 0.1114 Uiso 1.0 2 calc R
H76B H 0.2645 1.0293 0.5280 0.1114 Uiso 1.0 2 calc R
H76C H 0.3114 1.1097 0.5229 0.1114 Uiso 1.0 2 calc R
H77A H 0.5403 1.1902 0.6822 0.1170 Uiso 1.0 2 calc R
H77B H 0.4467 1.2090 0.6842 0.1170 Uiso 1.0 2 calc R
H77C H 0.4746 1.2061 0.6156 0.1170 Uiso 1.0 2 calc R
H83 H 0.4939 0.5560 0.8672 0.0823 Uiso 1.0 2 calc R
H84 H 0.5970 0.5722 0.8086 0.0951 Uiso 1.0 2 calc R
H85 H 0.5729 0.6266 0.7231 0.0827 Uiso 1.0 2 calc R
H87A H 0.3795 0.6239 0.9119 0.0802 Uiso 1.0 2 calc R
H87B H 0.3068 0.5400 0.8448 0.0802 Uiso 1.0 2 calc R
H87C H 0.2902 0.6160 0.8406 0.0802 Uiso 1.0 2 calc R
H88A H 0.4228 0.6470 0.6261 0.0802 Uiso 1.0 2 calc R
H88B H 0.4967 0.7309 0.6928 0.0802 Uiso 1.0 2 calc R
H88C H 0.3811 0.6994 0.6726 0.0802 Uiso 1.0 2 calc R
H91 H 0.0246 0.5273 0.3407 0.0807 Uiso 1.0 2 calc R
H92 H -0.1448 0.4769 0.2899 0.0854 Uiso 1.0 2 calc R
H93 H -0.2265 0.4978 0.3654 0.0837 Uiso 1.0 2 calc R
H95A H -0.1962 0.5244 0.5113 0.0946 Uiso 1.0 2 calc R
H95B H -0.1935 0.6035 0.5029 0.0946 Uiso 1.0 2 calc R
H95C H -0.1030 0.6047 0.5685 0.0946 Uiso 1.0 2 calc R
H96A H 0.1858 0.5914 0.5208 0.0986 Uiso 1.0 2 calc R
H96B H 0.1859 0.6697 0.5115 0.0986 Uiso 1.0 2 calc R
H96C H 0.1843 0.6000 0.4459 0.0986 Uiso 1.0 2 calc R
H99 H -0.1844 0.9226 0.6444 0.0686 Uiso 1.0 2 calc R
H100 H -0.1445 1.0076 0.7657 0.0755 Uiso 1.0 2 calc R
H101 H -0.0282 1.0075 0.8688 0.0662 Uiso 1.0 2 calc R
H105 H 0.1186 0.7727 0.5407 0.0928 Uiso 1.0 2 calc R
H106 H -0.0318 0.7101 0.4325 0.0981 Uiso 1.0 2 calc R
H107 H -0.1164 0.7822 0.3930 0.1080 Uiso 1.0 2 calc R
H108 H -0.0527 0.9162 0.4628 0.1204 Uiso 1.0 2 calc R
H109 H 0.1003 0.9779 0.5671 0.1098 Uiso 1.0 2 calc R
H110 H 0.1830 0.9072 0.6070 0.0953 Uiso 1.0 2 calc R
H111 H 0.2233 0.8159 0.4471 0.2418 Uiso 1.0 2 calc R
H112 H 0.3795 0.9008 0.4781 0.1629 Uiso 1.0 2 calc R
H113 H 0.3960 0.9726 0.4131 0.1649 Uiso 1.0 2 calc R
H114 H 0.2687 0.9445 0.3025 0.1465 Uiso 1.0 2 calc R
H115 H 0.1150 0.8558 0.2665 0.1688 Uiso 1.0 2 calc R
H116 H 0.0973 0.7766 0.3268 0.2444 Uiso 1.0 2 calc R

loop_
_atom_site_aniso_label
_atom_site_aniso_U_11
_atom_site_aniso_U_22
_atom_site_aniso_U_33
_atom_site_aniso_U_12
_atom_site_aniso_U_13
_atom_site_aniso_U_23
Fe1 0.03111(18) 0.03260(19) 0.02716(17) 0.01277(14) 0.01347(14) 0.01029(14)
S1 0.0394(4) 0.0321(3) 0.0342(3) 0.0076(3) 0.0183(3) 0.0096(3)
S2 0.0392(4) 0.0422(4) 0.0283(3) 0.0108(3) 0.0156(3) 0.0152(3)
N1 0.0286(10) 0.0287(10) 0.0256(9) 0.0123(8) 0.0137(8) 0.0115(8)
N2 0.0345(11) 0.0314(10) 0.0369(11) 0.0119(9) 0.0192(9) 0.0169(9)
N3 0.0365(11) 0.0337(11) 0.0337(10) 0.0141(9) 0.0202(9) 0.0171(9)
N4 0.0384(12) 0.0406(12) 0.0393(12) 0.0195(10) 0.0162(10) 0.0112(10)
N5 0.0581(15) 0.0402(13) 0.0325(12) 0.0179(11) 0.0119(11) 0.0083(10)
N6 0.0355(12) 0.0434(13) 0.0513(14) 0.0203(10) 0.0199(11) 0.0196(11)
C1 0.0322(12) 0.0276(11) 0.0310(11) 0.0144(10) 0.0161(10) 0.0131(9)
C2 0.0293(12) 0.0340(12) 0.0285(11) 0.0145(10) 0.0140(10) 0.0142(10)
C3 0.0301(12) 0.0298(11) 0.0304(11) 0.0138(10) 0.0167(10) 0.0137(10)
C4 0.0386(13) 0.0366(13) 0.0308(12) 0.0132(11) 0.0183(11) 0.0149(10)
C5 0.0384(14) 0.0398(14) 0.0260(12) 0.0090(11) 0.0120(10) 0.0099(10)
C6 0.0330(12) 0.0320(12) 0.0297(12) 0.0089(10) 0.0117(10) 0.0131(10)
C7 0.0262(11) 0.0282(11) 0.0289(11) 0.0116(9) 0.0127(9) 0.0129(9)
C8 0.0350(13) 0.0319(12) 0.0363(13) 0.0121(10) 0.0192(11) 0.0156(10)
C9 0.0358(13) 0.0359(13) 0.0408(13) 0.0156(11) 0.0216(11) 0.0188(11)
C10 0.0361(13) 0.0349(13) 0.0515(15) 0.0165(11) 0.0219(12) 0.0228(12)
C11 0.0400(14) 0.0367(14) 0.0522(16) 0.0165(12) 0.0234(13) 0.0245(12)
C12 0.0327(13) 0.0393(14) 0.0485(15) 0.0139(11) 0.0187(12) 0.0213(12)
C13 0.0372(13) 0.0344(13) 0.0403(13) 0.0149(11) 0.0202(11) 0.0182(11)
C14 0.0350(13) 0.0336(13) 0.0491(15) 0.0156(11) 0.0196(12) 0.0212(12)
C15 0.0375(14) 0.0430(15) 0.0537(16) 0.0186(12) 0.0239(13) 0.0261(13)
C16 0.0571(18) 0.0511(17) 0.0530(17) 0.0287(15) 0.0263(15) 0.0246(14)
C17 0.062(2) 0.067(2) 0.0513(18) 0.0285(17) 0.0233(16) 0.0276(16)
C18 0.057(2) 0.082(3) 0.061(2) 0.0353(18) 0.0279(17) 0.0476(19)
C19 0.061(2) 0.068(2) 0.070(3) 0.0399(17) 0.0350(18) 0.0439(18)
C20 0.0539(18) 0.0497(17) 0.0618(19) 0.0286(14) 0.0301(15) 0.0322(15)
C21 0.0431(15) 0.0326(13) 0.0533(16) 0.0189(11) 0.0257(13) 0.0202(12)
C22 0.0451(17) 0.0559(18) 0.0599(19) 0.0228(14) 0.0256(15) 0.0261(15)
C23 0.069(3) 0.073(3) 0.078(3) 0.0425(19) 0.051(2) 0.038(2)
C24 0.085(3) 0.057(2) 0.059(2) 0.0381(19) 0.043(2) 0.0240(17)
C25 0.069(3) 0.0493(18) 0.0539(19) 0.0244(17) 0.0233(17) 0.0089(15)
C26 0.0451(16) 0.0437(16) 0.0531(17) 0.0186(13) 0.0181(14) 0.0136(14)
C27 0.0335(13) 0.0420(14) 0.0481(15) 0.0173(11) 0.0217(12) 0.0232(12)
C28 0.0316(13) 0.0401(14) 0.0586(17) 0.0167(11) 0.0238(12) 0.0246(13)
C29 0.0440(16) 0.0472(16) 0.0598(18) 0.0238(13) 0.0279(14) 0.0280(14)
C30 0.0577(19) 0.0549(18) 0.076(3) 0.0307(16) 0.0380(18) 0.0418(17)
C31 0.069(3) 0.0510(18) 0.088(3) 0.0348(17) 0.045(2) 0.0349(18)
C32 0.075(3) 0.0541(19) 0.070(3) 0.0343(18) 0.0426(19) 0.0246(17)
C33 0.0565(18) 0.0506(17) 0.0602(18) 0.0301(15) 0.0324(16) 0.0287(15)
C34 0.0386(14) 0.0361(14) 0.0527(16) 0.0139(11) 0.0183(13) 0.0243(12)
C35 0.0494(17) 0.0511(17) 0.0507(17) 0.0255(14) 0.0213(14) 0.0253(14)
C36 0.077(3) 0.0518(18) 0.0524(18) 0.0335(17) 0.0257(17) 0.0241(15)
C37 0.085(3) 0.0454(18) 0.0527(19) 0.0153(18) 0.0160(19) 0.0206(16)
C38 0.053(2) 0.064(3) 0.067(3) -0.0022(17) 0.0066(18) 0.0290(19)
C39 0.0421(17) 0.064(2) 0.064(2) 0.0129(15) 0.0183(15) 0.0327(17)
C40 0.0399(15) 0.0399(15) 0.071(2) 0.0145(13) 0.0196(15) 0.0277(15)
C41 0.0380(17) 0.060(2) 0.122(4) 0.0145(15) 0.031(2) 0.046(3)
C42 0.077(3) 0.052(3) 0.094(4) -0.006(2) 0.025(3) 0.007(2)
C43 0.0407(14) 0.0344(13) 0.0316(12) 0.0143(11) 0.0196(11) 0.0167(10)
C44 0.0434(14) 0.0393(14) 0.0394(13) 0.0183(12) 0.0231(12) 0.0199(11)
C45 0.0512(16) 0.0455(15) 0.0496(16) 0.0251(13) 0.0291(14) 0.0285(13)
C46 0.0579(18) 0.0561(17) 0.0495(16) 0.0286(15) 0.0339(15) 0.0347(14)
C47 0.0543(17) 0.0541(17) 0.0466(15) 0.0289(14) 0.0338(14) 0.0308(14)
C48 0.0439(14) 0.0413(14) 0.0387(13) 0.0195(12) 0.0237(12) 0.0220(12)
C49 0.0427(14) 0.0377(13) 0.0413(14) 0.0203(11) 0.0251(12) 0.0205(11)
C50 0.0485(15) 0.0391(14) 0.0386(13) 0.0214(12) 0.0277(12) 0.0179(11)
C51 0.0496(16) 0.0416(15) 0.0422(14) 0.0196(13) 0.0246(13) 0.0191(12)
C52 0.0510(17) 0.0444(16) 0.0440(15) 0.0158(13) 0.0253(14) 0.0132(13)
C53 0.0447(16) 0.0580(18) 0.0408(15) 0.0210(14) 0.0203(13) 0.0144(14)
C54 0.0555(18) 0.0609(19) 0.0495(17) 0.0311(16) 0.0238(15) 0.0270(15)
C55 0.0530(17) 0.0461(16) 0.0457(15) 0.0227(14) 0.0238(14) 0.0221(13)
C56 0.0476(15) 0.0425(14) 0.0385(13) 0.0209(12) 0.0263(12) 0.0219(12)
C57 0.0503(17) 0.0535(17) 0.0456(16) 0.0205(14) 0.0282(14) 0.0169(14)
C58 0.063(2) 0.073(3) 0.0544(19) 0.0323(18) 0.0388(17) 0.0256(17)
C59 0.073(3) 0.062(2) 0.0444(17) 0.0267(18) 0.0355(17) 0.0181(15)
C60 0.064(3) 0.075(3) 0.0418(17) 0.0072(18) 0.0253(16) 0.0089(16)
C61 0.0519(18) 0.073(3) 0.0478(17) 0.0171(16) 0.0290(15) 0.0170(16)
C62 0.0405(14) 0.0400(14) 0.0419(14) 0.0196(11) 0.0238(12) 0.0224(12)
C63 0.0462(15) 0.0468(15) 0.0409(14) 0.0239(13) 0.0244(13) 0.0217(12)
C64 0.0513(18) 0.0561(18) 0.0514(17) 0.0221(15) 0.0196(15) 0.0234(15)
C65 0.0476(19) 0.083(3) 0.065(3) 0.0308(18) 0.0167(17) 0.032(2)
C66 0.072(3) 0.084(3) 0.064(2) 0.052(2) 0.0361(19) 0.042(2)
C67 0.075(3) 0.0576(19) 0.063(2) 0.0409(18) 0.0362(19) 0.0331(17)
C68 0.0516(17) 0.0499(17) 0.0540(17) 0.0263(14) 0.0255(15) 0.0253(14)
C69 0.0470(15) 0.0381(14) 0.0411(14) 0.0226(12) 0.0233(12) 0.0177(12)
C70 0.071(2) 0.0508(17) 0.0485(17) 0.0244(16) 0.0362(16) 0.0227(14)
C71 0.109(4) 0.064(3) 0.0452(18) 0.039(3) 0.042(2) 0.0247(17)
C72 0.088(3) 0.057(2) 0.0490(19) 0.038(2) 0.0102(19) 0.0131(16)
C73 0.058(2) 0.060(2) 0.057(2) 0.0255(17) 0.0133(17) 0.0083(17)
C74 0.0478(17) 0.0524(18) 0.0545(18) 0.0204(14) 0.0222(15) 0.0175(15)
C75 0.079(3) 0.075(3) 0.063(2) 0.0425(19) 0.0462(19) 0.0530(19)
C76 0.098(4) 0.147(5) 0.084(3) 0.065(4) 0.050(3) 0.087(4)
C77 0.120(4) 0.096(4) 0.096(4) 0.027(3) 0.054(3) 0.072(3)
C78 0.0385(14) 0.0332(12) 0.0268(12) 0.0093(11) 0.0138(10) 0.0071(10)
C79 0.0406(14) 0.0365(13) 0.0379(14) 0.0170(11) 0.0187(12) 0.0160(11)
C80 0.0303(12) 0.0385(13) 0.0296(12) 0.0073(11) 0.0103(10) 0.0116(10)
C81 0.0357(14) 0.0351(13) 0.0446(15) 0.0146(11) 0.0124(12) 0.0102(12)
C82 0.0441(16) 0.0438(16) 0.0566(18) 0.0171(13) 0.0135(14) 0.0203(14)
C83 0.056(2) 0.054(2) 0.088(3) 0.0255(17) 0.0135(19) 0.0350(19)
C84 0.0451(19) 0.061(3) 0.127(4) 0.0322(18) 0.026(3) 0.036(3)
C85 0.0484(19) 0.058(2) 0.103(3) 0.0255(16) 0.040(2) 0.025(2)
C86 0.0380(15) 0.0426(15) 0.0589(18) 0.0157(12) 0.0216(14) 0.0127(14)
C87 0.068(3) 0.077(3) 0.059(2) 0.0251(19) 0.0271(18) 0.0361(19)
C88 0.064(3) 0.076(3) 0.072(3) 0.0268(19) 0.0412(19) 0.033(2)
C89 0.0527(17) 0.0331(13) 0.0285(12) 0.0133(12) 0.0108(12) 0.0077(11)
C90 0.066(2) 0.0399(15) 0.0487(17) 0.0173(14) 0.0254(16) 0.0128(13)
C91 0.104(4) 0.0487(18) 0.0458(18) 0.024(2) 0.040(2) 0.0125(15)
C92 0.097(3) 0.053(2) 0.0349(16) 0.022(2) 0.0103(18) 0.0080(15)
C93 0.061(3) 0.0514(19) 0.053(2) 0.0138(17) -0.0003(17) 0.0014(16)
C94 0.0534(18) 0.0415(16) 0.0471(17) 0.0155(14) 0.0155(14) 0.0096(13)
C95 0.071(3) 0.067(3) 0.088(3) 0.023(2) 0.042(3) 0.014(2)
C96 0.074(3) 0.065(3) 0.101(4) 0.022(2) 0.051(3) 0.018(3)
C97 0.0378(14) 0.0407(14) 0.0515(16) 0.0194(12) 0.0239(13) 0.0203(13)
C98 0.0409(15) 0.0523(17) 0.0543(17) 0.0220(13) 0.0227(14) 0.0239(14)
C99 0.0491(18) 0.064(2) 0.067(2) 0.0310(16) 0.0236(16) 0.0332(18)
C100 0.065(3) 0.057(2) 0.084(3) 0.0407(18) 0.038(2) 0.0305(19)
C101 0.060(2) 0.0474(17) 0.0603(19) 0.0244(15) 0.0302(17) 0.0175(15)
C102 0.0443(16) 0.0404(15) 0.0539(17) 0.0175(12) 0.0243(14) 0.0177(13)
C103 0.063(2) 0.0488(17) 0.0518(18) 0.0183(15) 0.0203(16) 0.0188(15)
C104 0.061(2) 0.078(3) 0.0508(18) 0.0349(19) 0.0217(16) 0.0252(17)
C105 0.092(3) 0.081(3) 0.077(3) 0.045(3) 0.039(3) 0.043(3)
C106 0.107(4) 0.068(3) 0.064(3) 0.024(3) 0.037(3) 0.029(2)
C107 0.090(4) 0.099(4) 0.061(3) 0.023(3) 0.012(3) 0.044(3)
C108 0.120(5) 0.101(4) 0.098(4) 0.059(4) 0.033(4) 0.067(4)
C109 0.125(4) 0.068(3) 0.076(3) 0.034(3) 0.032(3) 0.038(3)
C110 0.084(3) 0.077(3) 0.066(3) 0.025(3) 0.019(3) 0.036(3)
C111 0.142(7) 0.331(14) 0.284(12) 0.121(9) 0.132(8) 0.257(12)
C112 0.148(7) 0.129(6) 0.104(5) 0.035(5) 0.027(5) 0.063(4)
C113 0.099(5) 0.156(6) 0.192(8) 0.043(4) 0.065(5) 0.122(6)
C114 0.149(6) 0.198(7) 0.148(6) 0.123(6) 0.112(5) 0.137(6)
C115 0.110(6) 0.153(7) 0.144(6) 0.066(5) 0.015(5) 0.075(6)
C116 0.089(5) 0.191(8) 0.370(16) 0.052(5) 0.067(8) 0.203(11)
C117 0.192(10) 0.163(8) 0.170(9) 0.018(8) 0.021(8) 0.043(7)
C118 0.173(10) 0.334(18) 0.121(8) 0.121(12) 0.048(7) 0.015(9)
C119 0.223(11) 0.140(7) 0.106(6) -0.005(7) -0.015(7) 0.046(6)
C120 0.173(9) 0.177(9) 0.212(12) 0.021(8) 0.069(9) 0.092(9)
C121 0.390(19) 0.169(9) 0.138(8) -0.088(10) 0.035(10) 0.064(7)

loop_
_atom_type_symbol
_atom_type_description
_atom_type_scat_dispersion_real
_atom_type_scat_dispersion_imag
_atom_type_scat_source
C C 0.0033 0.0016
;
International Tables for Crystallography
(1992, Vol. C, Tables 4.2.6.8 and 6.1.1.4)
;
H H 0.0000 0.0000
;
International Tables for Crystallography
(1992, Vol. C, Table 6.1.1.4)
;
Fe Fe 0.3463 0.8444
;
International Tables for Crystallography
(1992, Vol. C, Tables 4.2.6.8 and 6.1.1.4)
;
N N 0.0061 0.0033
;
International Tables for Crystallography
(1992, Vol. C, Tables 4.2.6.8 and 6.1.1.4)
;
S S 0.1246 0.1234
;
International Tables for Crystallography
(1992, Vol. C, Tables 4.2.6.8 and 6.1.1.4)
;

loop_
_geom_angle_atom_site_label_1
_geom_angle_atom_site_label_2
_geom_angle_atom_site_label_3
_geom_angle
_geom_angle_publ_flag
S1 Fe1 S2 172.33(3) yes
S1 Fe1 N1 86.49(8) yes
S1 Fe1 C78 90.39(10) yes
S1 Fe1 C79 95.04(11) yes
S1 Fe1 C80 90.24(10) yes
S2 Fe1 N1 86.00(7) yes
S2 Fe1 C78 91.13(10) yes
S2 Fe1 C79 92.45(11) yes
S2 Fe1 C80 87.90(10) yes
N1 Fe1 C78 89.49(10) yes
N1 Fe1 C79 178.32(13) yes
N1 Fe1 C80 87.90(10) yes
C78 Fe1 C79 91.17(13) yes
C78 Fe1 C80 177.28(8) yes
C79 Fe1 C80 91.41(13) yes
Fe1 S1 C1 97.86(10) yes
Fe1 S2 C2 99.14(11) yes
Fe1 N1 C3 120.27(14) yes
Fe1 N1 C7 120.61(19) yes
C3 N1 C7 119.05(18) yes
C1 N2 C8 116.69(19) yes
C2 N3 C43 118.79(19) yes
C78 N4 C81 177.6(2) yes
C79 N5 C89 176.2(4) yes
C80 N6 C97 171.3(2) yes
S1 C1 N2 125.78(16) yes
S1 C1 C3 117.1(3) yes
N2 C1 C3 117.1(2) yes
S2 C2 N3 125.9(3) yes
S2 C2 C7 116.67(16) yes
N3 C2 C7 117.35(19) yes
N1 C3 C1 116.81(19) yes
N1 C3 C4 121.6(3) yes
C1 C3 C4 121.6(3) yes
C3 C4 C5 119.9(3) yes
C4 C5 C6 118.6(2) yes
C5 C6 C7 119.6(3) yes
N1 C7 C2 117.37(17) yes
N1 C7 C6 121.3(3) yes
C2 C7 C6 121.1(3) yes
N2 C8 C9 119.0(3) yes
N2 C8 C13 120.4(3) yes
C9 C8 C13 120.5(3) yes
C8 C9 C10 118.9(3) yes
C8 C9 C27 118.5(2) yes
C10 C9 C27 122.6(3) yes
C9 C10 C11 121.9(3) yes
C10 C11 C12 118.0(3) yes
C10 C11 C40 118.8(3) yes
C12 C11 C40 123.1(3) yes
C11 C12 C13 121.7(3) yes
C8 C13 C12 118.8(3) yes
C8 C13 C14 120.2(2) yes
C12 C13 C14 120.7(3) yes
C13 C14 C15 115.8(2) yes
C13 C14 C21 107.3(3) yes
C15 C14 C21 115.2(3) yes
C14 C15 C16 122.6(4) yes
C14 C15 C20 120.3(3) yes
C16 C15 C20 116.9(3) yes
C15 C16 C17 121.4(4) yes
C16 C17 C18 120.0(4) yes
C17 C18 C19 119.4(4) yes
C18 C19 C20 119.8(4) yes
C15 C20 C19 122.4(3) yes
C14 C21 C22 123.5(3) yes
C14 C21 C26 118.6(3) yes
C22 C21 C26 117.7(4) yes
C21 C22 C23 120.7(3) yes
C22 C23 C24 120.5(4) yes
C23 C24 C25 119.5(4) yes
C24 C25 C26 120.5(3) yes
C21 C26 C25 121.1(4) yes
C9 C27 C28 111.89(19) yes
C9 C27 C34 111.5(3) yes
C28 C27 C34 113.6(3) yes
C27 C28 C29 123.6(3) yes
C27 C28 C33 118.1(4) yes
C29 C28 C33 118.3(3) yes
C28 C29 C30 121.2(4) yes
C29 C30 C31 119.8(4) yes
C30 C31 C32 120.0(4) yes
C31 C32 C33 119.8(4) yes
C28 C33 C32 120.9(4) yes
C27 C34 C35 121.6(3) yes
C27 C34 C39 120.2(4) yes
C35 C34 C39 118.2(3) yes
C34 C35 C36 120.7(3) yes
C35 C36 C37 120.5(5) yes
C36 C37 C38 119.2(4) yes
C37 C38 C39 121.3(4) yes
C34 C39 C38 120.1(4) yes
C11 C40 C41 114.0(3) yes
C11 C40 C42 109.9(4) yes
C41 C40 C42 111.2(3) yes
N3 C43 C44 116.3(3) yes
N3 C43 C48 123.4(3) yes
C44 C43 C48 120.2(3) yes
C43 C44 C45 119.2(4) yes
C43 C44 C62 119.0(3) yes
C45 C44 C62 121.8(3) yes
C44 C45 C46 121.7(4) yes
C45 C46 C47 117.9(4) yes
C45 C46 C75 120.2(4) yes
C47 C46 C75 121.9(4) yes
C46 C47 C48 122.6(4) yes
C43 C48 C47 118.5(3) yes
C43 C48 C49 120.1(3) yes
C47 C48 C49 121.4(3) yes
C48 C49 C50 112.5(2) yes
C48 C49 C56 112.3(3) yes
C50 C49 C56 112.7(3) yes
C49 C50 C51 122.5(3) yes
C49 C50 C55 119.5(3) yes
C51 C50 C55 117.9(3) yes
C50 C51 C52 120.7(4) yes
C51 C52 C53 121.0(3) yes
C52 C53 C54 119.2(3) yes
C53 C54 C55 120.1(4) yes
C50 C55 C54 121.1(3) yes
C49 C56 C57 123.7(2) yes
C49 C56 C61 118.8(3) yes
C57 C56 C61 117.5(3) yes
C56 C57 C58 121.0(3) yes
C57 C58 C59 120.7(4) yes
C58 C59 C60 119.2(4) yes
C59 C60 C61 120.1(3) yes
C56 C61 C60 121.4(4) yes
C44 C62 C63 113.4(3) yes
C44 C62 C69 112.6(3) yes
C63 C62 C69 110.9(3) yes
C62 C63 C64 120.2(3) yes
C62 C63 C68 121.9(3) yes
C64 C63 C68 117.9(4) yes
C63 C64 C65 121.4(4) yes
C64 C65 C66 119.9(3) yes
C65 C66 C67 119.6(5) yes
C66 C67 C68 120.0(4) yes
C63 C68 C67 121.1(3) yes
C62 C69 C70 119.5(3) yes
C62 C69 C74 122.1(4) yes
C70 C69 C74 118.4(3) yes
C69 C70 C71 120.4(4) yes
C70 C71 C72 120.3(5) yes
C71 C72 C73 119.8(3) yes
C72 C73 C74 120.0(4) yes
C69 C74 C73 121.2(4) yes
C46 C75 C76 113.2(4) yes
C46 C75 C77 110.3(4) yes
C76 C75 C77 109.9(5) yes
Fe1 C78 N4 178.0(3) yes
Fe1 C79 N5 176.9(3) yes
Fe1 C80 N6 174.95(18) yes
N4 C81 C82 118.4(4) yes
N4 C81 C86 117.3(4) yes
C82 C81 C86 124.2(4) yes
C81 C82 C83 116.7(4) yes
C81 C82 C87 122.5(4) yes
C83 C82 C87 120.9(4) yes
C82 C83 C84 120.3(5) yes
C83 C84 C85 121.7(5) yes
C84 C85 C86 121.0(5) yes
C81 C86 C85 116.1(4) yes
C81 C86 C88 121.4(4) yes
C85 C86 C88 122.5(4) yes
N5 C89 C90 118.8(3) yes
N5 C89 C94 117.7(4) yes
C90 C89 C94 123.4(3) yes
C89 C90 C91 116.6(4) yes
C89 C90 C96 120.3(3) yes
C91 C90 C96 123.1(5) yes
C90 C91 C92 121.6(5) yes
C91 C92 C93 120.7(4) yes
C92 C93 C94 120.9(4) yes
C89 C94 C93 116.7(4) yes
C89 C94 C95 120.5(3) yes
C93 C94 C95 122.8(4) yes
N6 C97 C98 119.0(3) yes
N6 C97 C102 117.3(3) yes
C98 C97 C102 123.7(4) yes
C97 C98 C99 116.8(3) yes
C97 C98 C104 121.4(4) yes
C99 C98 C104 121.8(4) yes
C98 C99 C100 120.8(4) yes
C99 C100 C101 120.5(4) yes
C100 C101 C102 121.3(4) yes
C97 C102 C101 116.8(3) yes
C97 C102 C103 121.3(4) yes
C101 C102 C103 121.9(3) yes
C106 C105 C110 119.5(5) yes
C105 C106 C107 120.0(4) yes
C106 C107 C108 119.7(5) yes
C107 C108 C109 119.7(7) yes
C108 C109 C110 120.8(5) yes
C105 C110 C109 120.4(4) yes
C112 C111 C116 119.3(13) yes
C111 C112 C113 118.9(9) yes
C112 C113 C114 121.9(7) yes
C113 C114 C115 120.0(10) yes
C114 C115 C116 119.6(8) yes
C111 C116 C115 119.2(9) yes
C117 C118 C119 126.4(9) yes
C118 C119 C120 125.0(9) yes
C119 C120 C121 117.9(8) yes
C3 C4 H4 120.067 no
C5 C4 H4 120.063 no
C4 C5 H5 120.723 no
C6 C5 H5 120.719 no
C5 C6 H6 120.211 no
C7 C6 H6 120.184 no
C9 C10 H10 119.049 no
C11 C10 H10 119.052 no
C11 C12 H12 119.134 no
C13 C12 H12 119.137 no
C13 C14 H14 105.887 no
C15 C14 H14 105.879 no
C21 C14 H14 105.887 no
C15 C16 H16 119.288 no
C17 C16 H16 119.274 no
C16 C17 H17 120.005 no
C18 C17 H17 120.021 no
C17 C18 H18 120.298 no
C19 C18 H18 120.305 no
C18 C19 H19 120.105 no
C20 C19 H19 120.105 no
C15 C20 H20 118.770 no
C19 C20 H20 118.786 no
C21 C22 H22 119.619 no
C23 C22 H22 119.635 no
C22 C23 H23 119.766 no
C24 C23 H23 119.773 no
C23 C24 H24 120.277 no
C25 C24 H24 120.272 no
C24 C25 H25 119.739 no
C26 C25 H25 119.753 no
C21 C26 H26 119.449 no
C25 C26 H26 119.446 no
C9 C27 H27 106.416 no
C28 C27 H27 106.422 no
C34 C27 H27 106.423 no
C28 C29 H29 119.400 no
C30 C29 H29 119.425 no
C29 C30 H30 120.085 no
C31 C30 H30 120.081 no
C30 C31 H31 120.018 no
C32 C31 H31 120.017 no
C31 C32 H32 120.093 no
C33 C32 H32 120.084 no
C28 C33 H33 119.527 no
C32 C33 H33 119.544 no
C34 C35 H35 119.627 no
C36 C35 H35 119.636 no
C35 C36 H36 119.767 no
C37 C36 H36 119.759 no
C36 C37 H37 120.410 no
C38 C37 H37 120.419 no
C37 C38 H38 119.327 no
C39 C38 H38 119.327 no
C34 C39 H39 119.973 no
C38 C39 H39 119.974 no
C11 C40 H40 107.167 no
C41 C40 H40 107.157 no
C42 C40 H40 107.174 no
C40 C41 H41A 109.473 no
C40 C41 H41B 109.471 no
C40 C41 H41C 109.475 no
H41A C41 H41B 109.465 no
H41A C41 H41C 109.466 no
H41B C41 H41C 109.476 no
C40 C42 H42A 109.473 no
C40 C42 H42B 109.478 no
C40 C42 H42C 109.475 no
H42A C42 H42B 109.462 no
H42A C42 H42C 109.464 no
H42B C42 H42C 109.476 no
C44 C45 H45 119.177 no
C46 C45 H45 119.167 no
C46 C47 H47 118.682 no
C48 C47 H47 118.670 no
C48 C49 H49 106.222 no
C50 C49 H49 106.217 no
C56 C49 H49 106.218 no
C50 C51 H51 119.663 no
C52 C51 H51 119.661 no
C51 C52 H52 119.505 no
C53 C52 H52 119.520 no
C52 C53 H53 120.411 no
C54 C53 H53 120.423 no
C53 C54 H54 119.928 no
C55 C54 H54 119.934 no
C50 C55 H55 119.449 no
C54 C55 H55 119.426 no
C56 C57 H57 119.520 no
C58 C57 H57 119.508 no
C57 C58 H58 119.640 no
C59 C58 H58 119.638 no
C58 C59 H59 120.375 no
C60 C59 H59 120.388 no
C59 C60 H60 119.929 no
C61 C60 H60 119.946 no
C56 C61 H61 119.288 no
C60 C61 H61 119.298 no
C44 C62 H62 106.466 no
C63 C62 H62 106.483 no
C69 C62 H62 106.477 no
C63 C64 H64 119.271 no
C65 C64 H64 119.280 no
C64 C65 H65 120.033 no
C66 C65 H65 120.027 no
C65 C66 H66 120.212 no
C67 C66 H66 120.217 no
C66 C67 H67 120.004 no
C68 C67 H67 119.985 no
C63 C68 H68 119.462 no
C67 C68 H68 119.480 no
C69 C70 H70 119.823 no
C71 C70 H70 119.820 no
C70 C71 H71 119.827 no
C72 C71 H71 119.834 no
C71 C72 H72 120.128 no
C73 C72 H72 120.120 no
C72 C73 H73 120.014 no
C74 C73 H73 120.002 no
C69 C74 H74 119.410 no
C73 C74 H74 119.410 no
C46 C75 H75 107.792 no
C76 C75 H75 107.780 no
C77 C75 H75 107.779 no
C75 C76 H76A 109.473 no
C75 C76 H76B 109.479 no
C75 C76 H76C 109.473 no
H76A C76 H76B 109.478 no
H76A C76 H76C 109.461 no
H76B C76 H76C 109.463 no
C75 C77 H77A 109.476 no
C75 C77 H77B 109.481 no
C75 C77 H77C 109.473 no
H77A C77 H77B 109.476 no
H77A C77 H77C 109.466 no
H77B C77 H77C 109.454 no
C82 C83 H83 119.845 no
C84 C83 H83 119.825 no
C83 C84 H84 119.181 no
C85 C84 H84 119.162 no
C84 C85 H85 119.507 no
C86 C85 H85 119.523 no
C82 C87 H87A 109.469 no
C82 C87 H87B 109.480 no
C82 C87 H87C 109.466 no
H87A C87 H87B 109.474 no
H87A C87 H87C 109.470 no
H87B C87 H87C 109.468 no
C86 C88 H88A 109.468 no
C86 C88 H88B 109.469 no
C86 C88 H88C 109.477 no
H88A C88 H88B 109.468 no
H88A C88 H88C 109.466 no
H88B C88 H88C 109.479 no
C90 C91 H91 119.222 no
C92 C91 H91 119.226 no
C91 C92 H92 119.643 no
C93 C92 H92 119.622 no
C92 C93 H93 119.540 no
C94 C93 H93 119.534 no
C94 C95 H95A 109.472 no
C94 C95 H95B 109.469 no
C94 C95 H95C 109.474 no
H95A C95 H95B 109.471 no
H95A C95 H95C 109.465 no
H95B C95 H95C 109.476 no
C90 C96 H96A 109.475 no
C90 C96 H96B 109.478 no
C90 C96 H96C 109.469 no
H96A C96 H96B 109.477 no
H96A C96 H96C 109.466 no
H96B C96 H96C 109.463 no
C98 C99 H99 119.589 no
C100 C99 H99 119.582 no
C99 C100 H100 119.739 no
C101 C100 H100 119.729 no
C100 C101 H101 119.345 no
C102 C101 H101 119.346 no
C102 C103 H10A 109.466 no
C102 C103 H10B 109.475 no
C102 C103 H10C 109.469 no
H10A C103 H10B 109.470 no
H10A C103 H10C 109.476 no
H10B C103 H10C 109.471 no
C98 C104 H10D 109.462 no
C98 C104 H10E 109.473 no
C98 C104 H10F 109.470 no
H10D C104 H10E 109.471 no
H10D C104 H10F 109.464 no
H10E C104 H10F 109.486 no
C106 C105 H105 120.263 no
C110 C105 H105 120.256 no
C105 C106 H106 120.027 no
C107 C106 H106 120.017 no
C106 C107 H107 120.155 no
C108 C107 H107 120.162 no
C107 C108 H108 120.152 no
C109 C108 H108 120.159 no
C108 C109 H109 119.606 no
C110 C109 H109 119.609 no
C105 C110 H110 119.821 no
C109 C110 H110 119.816 no
C112 C111 H111 120.365 no
C116 C111 H111 120.359 no
C111 C112 H112 120.527 no
C113 C112 H112 120.539 no
C112 C113 H113 119.055 no
C114 C113 H113 119.053 no
C113 C114 H114 119.987 no
C115 C114 H114 119.990 no
C114 C115 H115 120.182 no
C116 C115 H115 120.206 no
C111 C116 H116 120.403 no
C115 C116 H116 120.425 no
C118 C117 H11A 109.475 no
C118 C117 H11B 109.483 no
C118 C117 H11C 109.478 no
H11A C117 H11B 109.460 no
H11A C117 H11C 109.466 no
H11B C117 H11C 109.466 no
C117 C118 H11D 105.709 no
C117 C118 H11E 105.715 no
C119 C118 H11D 105.720 no
C119 C118 H11E 105.727 no
H11D C118 H11E 106.152 no
C118 C119 H11F 106.062 no
C118 C119 H11G 106.067 no
C120 C119 H11F 106.061 no
C120 C119 H11G 106.068 no
H11F C119 H11G 106.312 no
C119 C120 H12A 107.836 no
C119 C120 H12B 107.828 no
C121 C120 H12A 107.843 no
C121 C120 H12B 107.837 no
H12A C120 H12B 107.163 no
C120 C121 H12C 109.475 no
C120 C121 H12D 109.477 no
C120 C121 H12E 109.474 no
H12C C121 H12D 109.466 no
H12C C121 H12E 109.466 no
H12D C121 H12E 109.470 no

loop_
_geom_bond_atom_site_label_1
_geom_bond_atom_site_label_2
_geom_bond_distance
_geom_bond_publ_flag
Fe1 S1 2.2807(10) yes
Fe1 S2 2.2744(10) yes
Fe1 N1 1.9844(17) yes
Fe1 C78 1.871(4) yes
Fe1 C79 1.809(3) yes
Fe1 C80 1.874(4) yes
S1 C1 1.743(3) yes
S2 C2 1.739(2) yes
N1 C3 1.355(4) yes
N1 C7 1.353(3) yes
N2 C1 1.288(4) yes
N2 C8 1.431(3) yes
N3 C2 1.286(3) yes
N3 C43 1.425(4) yes
N4 C78 1.164(5) yes
N4 C81 1.399(5) yes
N5 C79 1.173(3) yes
N5 C89 1.390(4) yes
N6 C80 1.164(5) yes
N6 C97 1.396(5) yes
C1 C3 1.495(3) yes
C2 C7 1.488(5) yes
C3 C4 1.385(3) yes
C4 C5 1.380(4) yes
C5 C6 1.390(5) yes
C6 C7 1.393(3) yes
C8 C9 1.405(5) yes
C8 C13 1.394(4) yes
C9 C10 1.387(4) yes
C9 C27 1.525(4) yes
C10 C11 1.398(5) yes
C11 C12 1.385(5) yes
C11 C40 1.518(4) yes
C12 C13 1.404(4) yes
C13 C14 1.523(5) yes
C14 C15 1.522(5) yes
C14 C21 1.529(5) yes
C15 C16 1.383(4) yes
C15 C20 1.396(6) yes
C16 C17 1.385(5) yes
C17 C18 1.387(7) yes
C18 C19 1.379(5) yes
C19 C20 1.366(6) yes
C21 C22 1.390(5) yes
C21 C26 1.399(4) yes
C22 C23 1.393(7) yes
C23 C24 1.375(5) yes
C24 C25 1.377(7) yes
C25 C26 1.379(6) yes
C27 C28 1.525(5) yes
C27 C34 1.529(4) yes
C28 C29 1.374(6) yes
C28 C33 1.399(5) yes
C29 C30 1.399(6) yes
C30 C31 1.371(6) yes
C31 C32 1.388(7) yes
C32 C33 1.383(6) yes
C34 C35 1.392(6) yes
C34 C39 1.389(4) yes
C35 C36 1.393(4) yes
C36 C37 1.382(6) yes
C37 C38 1.356(8) yes
C38 C39 1.403(5) yes
C40 C41 1.520(6) yes
C40 C42 1.520(6) yes
C43 C44 1.408(5) yes
C43 C48 1.399(5) yes
C44 C45 1.391(5) yes
C44 C62 1.530(5) yes
C45 C46 1.399(6) yes
C46 C47 1.380(6) yes
C46 C75 1.523(6) yes
C47 C48 1.400(5) yes
C48 C49 1.520(5) yes
C49 C50 1.527(4) yes
C49 C56 1.529(5) yes
C50 C51 1.396(4) yes
C50 C55 1.397(5) yes
C51 C52 1.382(4) yes
C52 C53 1.376(6) yes
C53 C54 1.391(5) yes
C54 C55 1.381(4) yes
C56 C57 1.379(6) yes
C56 C61 1.387(4) yes
C57 C58 1.395(5) yes
C58 C59 1.362(4) yes
C59 C60 1.377(7) yes
C60 C61 1.387(6) yes
C62 C63 1.517(5) yes
C62 C69 1.525(4) yes
C63 C64 1.376(4) yes
C63 C68 1.384(5) yes
C64 C65 1.391(7) yes
C65 C66 1.375(7) yes
C66 C67 1.375(5) yes
C67 C68 1.394(6) yes
C69 C70 1.380(6) yes
C69 C74 1.385(4) yes
C70 C71 1.393(4) yes
C71 C72 1.378(6) yes
C72 C73 1.366(7) yes
C73 C74 1.386(5) yes
C75 C76 1.510(7) yes
C75 C77 1.517(6) yes
C81 C82 1.402(6) yes
C81 C86 1.395(6) yes
C82 C83 1.387(6) yes
C82 C87 1.491(7) yes
C83 C84 1.375(8) yes
C84 C85 1.375(8) yes
C85 C86 1.388(6) yes
C86 C88 1.500(7) yes
C89 C90 1.396(6) yes
C89 C94 1.392(5) yes
C90 C91 1.389(5) yes
C90 C96 1.497(6) yes
C91 C92 1.354(7) yes
C92 C93 1.380(8) yes
C93 C94 1.388(5) yes
C94 C95 1.505(7) yes
C97 C98 1.396(5) yes
C97 C102 1.399(5) yes
C98 C99 1.394(6) yes
C98 C104 1.503(5) yes
C99 C100 1.388(6) yes
C100 C101 1.376(6) yes
C101 C102 1.388(6) yes
C102 C103 1.501(5) yes
C105 C106 1.385(6) yes
C105 C110 1.373(6) yes
C106 C107 1.364(9) yes
C107 C108 1.372(8) yes
C108 C109 1.378(7) yes
C109 C110 1.336(9) yes
C111 C112 1.332(14) yes
C111 C116 1.390(16) yes
C112 C113 1.293(14) yes
C113 C114 1.348(11) yes
C114 C115 1.319(11) yes
C115 C116 1.314(18) yes
C117 C118 1.560(19) yes
C118 C119 1.367(18) yes
C119 C120 1.349(18) yes
C120 C121 1.51(2) yes
C4 H4 0.950 no
C5 H5 0.950 no
C6 H6 0.950 no
C10 H10 0.950 no
C12 H12 0.950 no
C14 H14 1.000 no
C16 H16 0.950 no
C17 H17 0.950 no
C18 H18 0.950 no
C19 H19 0.950 no
C20 H20 0.950 no
C22 H22 0.950 no
C23 H23 0.950 no
C24 H24 0.950 no
C25 H25 0.950 no
C26 H26 0.950 no
C27 H27 1.000 no
C29 H29 0.950 no
C30 H30 0.950 no
C31 H31 0.950 no
C32 H32 0.950 no
C33 H33 0.950 no
C35 H35 0.950 no
C36 H36 0.950 no
C37 H37 0.950 no
C38 H38 0.950 no
C39 H39 0.950 no
C40 H40 1.000 no
C41 H41A 0.980 no
C41 H41B 0.980 no
C41 H41C 0.980 no
C42 H42A 0.980 no
C42 H42B 0.980 no
C42 H42C 0.980 no
C45 H45 0.950 no
C47 H47 0.950 no
C49 H49 1.000 no
C51 H51 0.950 no
C52 H52 0.950 no
C53 H53 0.950 no
C54 H54 0.950 no
C55 H55 0.950 no
C57 H57 0.950 no
C58 H58 0.950 no
C59 H59 0.950 no
C60 H60 0.950 no
C61 H61 0.950 no
C62 H62 1.000 no
C64 H64 0.950 no
C65 H65 0.950 no
C66 H66 0.950 no
C67 H67 0.950 no
C68 H68 0.950 no
C70 H70 0.950 no
C71 H71 0.950 no
C72 H72 0.950 no
C73 H73 0.950 no
C74 H74 0.950 no
C75 H75 1.000 no
C76 H76A 0.980 no
C76 H76B 0.980 no
C76 H76C 0.980 no
C77 H77A 0.980 no
C77 H77B 0.980 no
C77 H77C 0.980 no
C83 H83 0.950 no
C84 H84 0.950 no
C85 H85 0.950 no
C87 H87A 0.980 no
C87 H87B 0.980 no
C87 H87C 0.980 no
C88 H88A 0.980 no
C88 H88B 0.980 no
C88 H88C 0.980 no
C91 H91 0.950 no
C92 H92 0.950 no
C93 H93 0.950 no
C95 H95A 0.980 no
C95 H95B 0.980 no
C95 H95C 0.980 no
C96 H96A 0.980 no
C96 H96B 0.980 no
C96 H96C 0.980 no
C99 H99 0.950 no
C100 H100 0.950 no
C101 H101 0.950 no
C103 H10A 0.980 no
C103 H10B 0.980 no
C103 H10C 0.980 no
C104 H10D 0.980 no
C104 H10E 0.980 no
C104 H10F 0.980 no
C105 H105 0.950 no
C106 H106 0.950 no
C107 H107 0.950 no
C108 H108 0.950 no
C109 H109 0.950 no
C110 H110 0.950 no
C111 H111 0.950 no
C112 H112 0.950 no
C113 H113 0.950 no
C114 H114 0.950 no
C115 H115 0.950 no
C116 H116 0.950 no
C117 H11A 0.980 no
C117 H11B 0.980 no
C117 H11C 0.980 no
C118 H11D 0.990 no
C118 H11E 0.990 no
C119 H11F 0.990 no
C119 H11G 0.990 no
C120 H12A 0.990 no
C120 H12B 0.990 no
C121 H12C 0.980 no
C121 H12D 0.980 no
C121 H12E 0.980 no

loop_
_geom_contact_atom_site_label_1
_geom_contact_atom_site_label_2
_geom_contact_distance
_geom_contact_publ_flag
_geom_contact_site_symmetry_2
S1 C8 2.953(4) no .
S1 C9 3.537(4) no .
S1 C13 3.560(4) no .
S2 C43 3.007(3) no .
S2 C48 3.436(3) no .
S2 C49 3.582(3) no .
N1 N2 3.570(4) no .
N1 N3 3.575(4) no .
N1 N4 3.589(4) no .
N1 N6 3.517(4) no .
N1 C5 2.783(3) no .
N2 C4 2.818(3) no .
N2 C14 2.888(4) no .
N2 C26 3.427(5) no .
N2 C27 2.829(5) no .
N2 C34 3.026(5) no .
N2 C35 3.341(5) no .
N3 C6 2.800(4) no .
N3 C49 2.950(5) no .
N3 C50 3.464(5) no .
N3 C62 2.784(5) no .
N3 C69 2.983(4) no .
N3 C74 3.410(4) no .
N4 C79 3.584(4) no .
N4 C87 2.869(6) no .
N4 C88 2.819(6) no .
N5 C78 3.561(4) no .
N5 C80 3.548(4) no .
N5 C95 2.802(5) no .
N5 C96 2.823(7) no .
N6 C103 2.820(4) no .
N6 C104 2.857(5) no .
C1 C9 3.187(4) no .
C1 C13 3.204(4) no .
C1 C14 3.477(5) no .
C1 C27 3.383(5) no .
C1 C80 3.410(5) no .
C2 C44 3.219(5) no .
C2 C48 3.211(5) no .
C2 C49 3.410(5) no .
C2 C62 3.382(5) no .
C2 C78 3.570(4) no .
C2 C80 3.568(4) no .
C3 C6 2.735(4) no .
C3 C78 3.518(4) no .
C3 C80 3.349(4) no .
C4 C7 2.739(5) no .
C6 C70 3.454(5) no .
C7 C78 3.415(4) no .
C7 C80 3.442(3) no .
C8 C11 2.805(4) no .
C8 C21 3.342(5) no .
C8 C26 3.514(5) no .
C8 C34 3.110(4) no .
C8 C35 3.239(5) no .
C9 C12 2.783(4) no .
C9 C29 3.491(5) no .
C9 C33 3.176(5) no .
C9 C35 2.875(4) no .
C10 C13 2.783(5) no .
C10 C28 2.873(5) no .
C10 C29 3.570(5) no .
C10 C33 3.306(6) no .
C10 C34 3.560(3) no .
C10 C42 3.239(4) no .
C12 C15 3.123(5) no .
C12 C16 3.170(6) no .
C12 C21 3.178(4) no .
C12 C22 3.583(5) no .
C12 C41 2.979(5) no .
C12 C42 3.385(5) no .
C13 C16 2.969(5) no .
C13 C22 3.371(6) no .
C13 C26 3.155(4) no .
C15 C18 2.800(5) no .
C15 C22 3.046(6) no .
C16 C19 2.756(6) no .
C17 C20 2.739(5) no .
C19 C98 3.546(6) no .
C20 C21 3.009(6) no .
C20 C22 3.142(6) no .
C20 C102 3.585(5) no .
C21 C24 2.801(6) no .
C22 C25 2.758(4) no .
C23 C26 2.753(6) no .
C28 C31 2.793(6) no .
C28 C35 3.523(5) no .
C28 C39 3.265(4) no .
C29 C32 2.761(6) no .
C29 C34 2.956(5) no .
C29 C39 3.524(5) no .
C30 C33 2.761(7) no .
C34 C37 2.805(5) no .
C35 C38 2.750(5) no .
C36 C39 2.760(7) no .
C43 C46 2.812(5) no .
C43 C50 3.308(5) no .
C43 C69 3.161(5) no .
C43 C74 3.399(4) no .
C44 C47 2.774(5) no .
C44 C64 3.393(6) no .
C44 C68 3.350(6) no .
C44 C74 2.935(4) no .
C45 C48 2.790(5) no .
C45 C63 2.889(6) no .
C45 C68 3.335(6) no .
C45 C69 3.585(5) no .
C45 C76 3.063(7) no .
C45 C77 3.139(8) no .
C47 C50 3.431(5) no .
C47 C51 3.452(5) no .
C47 C56 2.932(5) no .
C47 C61 3.364(5) no .
C47 C77 3.499(7) no .
C48 C51 2.951(4) no .
C48 C61 3.111(5) no .
C50 C53 2.802(4) no .
C50 C57 2.906(5) no .
C51 C54 2.765(6) no .
C51 C56 3.465(3) no .
C51 C57 3.560(4) no .
C52 C55 2.755(5) no .
C55 C56 3.275(4) no .
C55 C57 3.420(5) no .
C56 C59 2.801(5) no .
C57 C60 2.748(4) no .
C58 C61 2.738(7) no .
C61 C88 3.548(7) no .
C63 C66 2.796(7) no .
C63 C70 3.222(5) no .
C63 C74 3.424(4) no .
C64 C67 2.748(6) no .
C65 C68 2.751(4) no .
C68 C69 2.956(6) no .
C68 C74 3.445(6) no .
C69 C72 2.786(4) no .
C70 C73 2.759(5) no .
C71 C74 2.743(7) no .
C78 C82 3.453(5) no .
C78 C86 3.438(5) no .
C78 C87 3.556(6) no .
C78 C88 3.507(6) no .
C79 C90 3.470(5) no .
C79 C94 3.423(4) no .
C79 C95 3.456(5) no .
C79 C96 3.544(7) no .
C80 C98 3.500(5) no .
C80 C102 3.375(5) no .
C80 C103 3.389(5) no .
C81 C84 2.711(6) no .
C82 C85 2.797(7) no .
C83 C86 2.811(7) no .
C89 C92 2.725(4) no .
C90 C93 2.787(6) no .
C91 C94 2.786(7) no .
C97 C100 2.735(6) no .
C98 C101 2.801(5) no .
C99 C102 2.802(5) no .
C105 C108 2.735(10) no .
C106 C109 2.730(7) no .
C107 C110 2.742(6) no .
C111 C114 2.652(19) no .
C112 C115 2.693(11) no .
C113 C116 2.646(11) no .
S1 C92 3.577(5) no 2_566
N4 C92 3.496(4) no 2_566
N4 C93 3.501(4) no 2_566
C4 C52 3.447(5) no 2_677
C4 C73 3.393(6) no 2_677
C5 C73 3.365(6) no 2_677
C52 C4 3.447(5) no 2_677
C66 C107 3.529(8) no 2_576
C73 C4 3.393(6) no 2_677
C73 C5 3.365(6) no 2_677
C78 C92 3.507(5) no 2_566
C89 C89 3.573(5) no 2_566
C92 S1 3.577(5) no 2_566
C92 N4 3.496(4) no 2_566
C92 C78 3.507(5) no 2_566
C93 N4 3.501(4) no 2_566
C107 C66 3.529(8) no 2_576
S1 H14 3.5579 no .
S1 H27 3.2494 no .
S1 H87C 3.4716 no .
S2 H49 2.8638 no .
S2 H61 2.9968 no .
S2 H62 3.5284 no .
N1 H4 3.2429 no .
N1 H6 3.2456 no .
N1 H10C 2.8869 no .
N2 H4 2.5356 no .
N2 H14 2.3661 no .
N2 H26 2.7245 no .
N2 H27 2.5996 no .
N2 H35 3.3801 no .
N3 H6 2.5066 no .
N3 H49 2.5675 no .
N3 H62 2.5771 no .
N3 H74 3.4655 no .
N4 H87A 3.5138 no .
N4 H87B 3.5390 no .
N4 H87C 2.4018 no .
N4 H88A 3.4821 no .
N4 H88B 3.4733 no .
N4 H88C 2.3407 no .
N5 H95A 3.4703 no .
N5 H95B 3.4516 no .
N5 H95C 2.3198 no .
N5 H96A 2.7742 no .
N5 H96B 2.7710 no .
N6 H10A 3.4783 no .
N6 H10B 3.4782 no .
N6 H10C 2.3413 no .
N6 H10D 2.8223 no .
N6 H10E 2.8012 no .
C1 H4 2.6836 no .
C1 H10C 3.3027 no .
C1 H14 2.7796 no .
C1 H27 2.7824 no .
C2 H6 2.6800 no .
C2 H49 2.7042 no .
C2 H62 2.7939 no .
C3 H5 3.2562 no .
C3 H10C 2.8094 no .
C3 H14 3.5796 no .
C4 H6 3.2441 no .
C4 H10C 3.2279 no .
C6 H4 3.2447 no .
C6 H70 3.4116 no .
C7 H5 3.2688 no .
C7 H10C 3.2789 no .
C7 H62 3.4108 no .
C8 H10 3.2602 no .
C8 H12 3.2638 no .
C8 H14 2.5290 no .
C8 H16 3.5447 no .
C8 H26 3.1337 no .
C8 H27 2.6603 no .
C8 H35 2.9114 no .
C9 H33 3.1060 no .
C9 H35 2.5382 no .
C10 H12 3.2448 no .
C10 H27 3.2110 no .
C10 H33 3.3700 no .
C10 H35 3.0611 no .
C10 H40 2.5745 no .
C10 H42A 2.9910 no .
C10 H42B 3.5863 no .
C11 H41A 2.7496 no .
C11 H41B 2.7518 no .
C11 H41C 3.3781 no .
C11 H42A 2.6742 no .
C11 H42B 2.6765 no .
C11 H42C 3.3339 no .
C12 H10 3.2429 no .
C12 H14 3.3149 no .
C12 H16 2.7084 no .
C12 H22 3.4666 no .
C12 H40 3.2815 no .
C12 H41A 2.7536 no .
C12 H41B 3.0828 no .
C12 H42B 3.1917 no .
C13 H16 2.6181 no .
C13 H22 3.5040 no .
C13 H26 3.1344 no .
C14 H10A 3.4888 no .
C14 H12 2.6894 no .
C14 H16 2.7060 no .
C14 H20 2.6655 no .
C14 H22 2.7404 no .
C14 H26 2.6497 no .
C15 H12 2.8955 no .
C15 H17 3.2677 no .
C15 H19 3.2733 no .
C15 H22 2.7606 no .
C16 H12 2.9238 no .
C16 H14 3.0013 no .
C16 H18 3.2601 no .
C16 H20 3.2269 no .
C17 H10D 3.2593 no .
C17 H19 3.2486 no .
C17 H95B 3.5810 no .
C18 H10D 3.1538 no .
C18 H16 3.2541 no .
C18 H20 3.2264 no .
C19 H17 3.2470 no .
C20 H14 2.8521 no .
C20 H16 3.2319 no .
C20 H18 3.2340 no .
C20 H22 2.8009 no .
C21 H12 3.1751 no .
C21 H20 2.6993 no .
C21 H23 3.2722 no .
C21 H25 3.2728 no .
C22 H12 3.2325 no .
C22 H14 3.2902 no .
C22 H20 2.7934 no .
C22 H24 3.2618 no .
C22 H26 3.2474 no .
C23 H25 3.2345 no .
C24 H22 3.2554 no .
C24 H26 3.2447 no .
C25 H23 3.2348 no .
C26 H10A 3.5948 no .
C26 H14 2.5679 no .
C26 H22 3.2499 no .
C26 H24 3.2502 no .
C27 H10 2.7083 no .
C27 H29 2.7202 no .
C27 H33 2.6371 no .
C27 H35 2.7055 no .
C27 H39 2.6806 no .
C28 H10 2.4984 no .
C28 H30 3.2682 no .
C28 H32 3.2768 no .
C28 H39 3.1949 no .
C29 H10 2.9773 no .
C29 H27 3.2447 no .
C29 H31 3.2577 no .
C29 H33 3.2382 no .
C29 H39 3.5787 no .
C30 H32 3.2462 no .
C31 H29 3.2497 no .
C31 H33 3.2536 no .
C32 H10 3.5866 no .
C32 H30 3.2486 no .
C32 H87B 3.5660 no .
C33 H10 2.8647 no .
C33 H27 2.6045 no .
C33 H29 3.2412 no .
C33 H31 3.2560 no .
C33 H87B 3.0077 no .
C34 H29 2.6191 no .
C34 H36 3.2740 no .
C34 H38 3.2711 no .
C35 H27 3.2393 no .
C35 H29 3.0546 no .
C35 H37 3.2679 no .
C35 H39 3.2492 no .
C36 H38 3.2199 no .
C37 H35 3.2616 no .
C37 H39 3.2556 no .
C38 H36 3.2187 no .
C39 H4 3.5837 no .
C39 H27 2.6293 no .
C39 H29 3.1648 no .
C39 H35 3.2468 no .
C39 H37 3.2652 no .
C40 H10 2.6406 no .
C40 H12 2.7158 no .
C41 H12 2.6573 no .
C41 H42A 3.3473 no .
C41 H42B 2.7525 no .
C41 H42C 2.6512 no .
C42 H10 3.2509 no .
C42 H12 3.5076 no .
C42 H41A 2.7378 no .
C42 H41B 3.3485 no .
C42 H41C 2.6647 no .
C43 H45 3.2702 no .
C43 H47 3.2585 no .
C43 H49 2.5853 no .
C43 H51 3.4013 no .
C43 H62 2.6688 no .
C43 H74 3.0972 no .
C44 H64 3.4400 no .
C44 H68 3.3730 no .
C44 H74 2.6091 no .
C45 H47 3.2381 no .
C45 H62 3.2019 no .
C45 H68 3.3829 no .
C45 H74 3.1272 no .
C45 H75 3.3273 no .
C45 H76A 2.7904 no .
C45 H76B 3.2931 no .
C45 H77A 3.4244 no .
C45 H77B 2.8659 no .
C46 H76A 2.7347 no .
C46 H76B 2.7265 no .
C46 H76C 3.3669 no .
C46 H77A 2.6759 no .
C46 H77B 2.6891 no .
C46 H77C 3.3400 no .
C47 H45 3.2383 no .
C47 H49 3.2717 no .
C47 H51 2.8223 no .
C47 H61 3.3475 no .
C47 H75 2.5707 no .
C47 H77A 3.3662 no .
C48 H51 2.6419 no .
C48 H61 2.9559 no .
C49 H47 2.6876 no .
C49 H51 2.7265 no .
C49 H55 2.6646 no .
C49 H57 2.7322 no .
C49 H61 2.6379 no .
C49 H88B 3.5248 no .
C50 H47 3.4956 no .
C50 H52 3.2672 no .
C50 H54 3.2745 no .
C50 H57 2.5477 no .
C51 H47 3.4889 no .
C51 H49 3.2775 no .
C51 H53 3.2574 no .
C51 H55 3.2536 no .
C51 H57 2.9801 no .
C52 H54 3.2448 no .
C53 H51 3.2519 no .
C53 H55 3.2572 no .
C54 H52 3.2446 no .
C55 H49 2.5967 no .
C55 H51 3.2549 no .
C55 H53 3.2618 no .
C55 H57 2.9874 no .
C55 H88B 3.4721 no .
C56 H47 2.6096 no .
C56 H51 3.5703 no .
C56 H55 3.2460 no .
C56 H58 3.2653 no .
C56 H60 3.2718 no .
C56 H88B 3.0755 no .
C56 H88C 3.5659 no .
C57 H47 3.1418 no .
C57 H49 3.1919 no .
C57 H55 3.5116 no .
C57 H59 3.2567 no .
C57 H61 3.2258 no .
C57 H88B 3.3854 no .
C58 H60 3.2219 no .
C59 H57 3.2465 no .
C59 H61 3.2471 no .
C60 H58 3.2223 no .
C60 H96B 3.2344 no .
C60 H96C 3.5182 no .
C61 H47 3.0923 no .
C61 H49 2.6587 no .
C61 H57 3.2282 no .
C61 H59 3.2553 no .
C61 H88B 3.2306 no .
C61 H88C 3.1995 no .
C61 H96B 3.3382 no .
C62 H45 2.7025 no .
C62 H64 2.6479 no .
C62 H68 2.6914 no .
C62 H70 2.6518 no .
C62 H74 2.7025 no .
C63 H45 2.5154 no .
C63 H65 3.2660 no .
C63 H67 3.2717 no .
C63 H70 3.1960 no .
C63 H74 3.5319 no .
C64 H45 3.2031 no .
C64 H62 2.5406 no .
C64 H66 3.2550 no .
C64 H68 3.2255 no .
C65 H67 3.2355 no .
C66 H64 3.2471 no .
C66 H68 3.2510 no .
C67 H45 3.5011 no .
C67 H65 3.2355 no .
C68 H45 2.7027 no .
C68 H62 3.2859 no .
C68 H64 3.2256 no .
C68 H66 3.2584 no .
C68 H74 3.4795 no .
C69 H6 3.2809 no .
C69 H68 2.6920 no .
C69 H71 3.2601 no .
C69 H73 3.2682 no .
C70 H6 3.0126 no .
C70 H10B 3.1573 no .
C70 H62 2.5849 no .
C70 H68 3.5229 no .
C70 H72 3.2616 no .
C70 H74 3.2339 no .
C71 H6 3.2518 no .
C71 H73 3.2326 no .
C72 H70 3.2574 no .
C72 H74 3.2361 no .
C73 H71 3.2297 no .
C74 H62 3.2621 no .
C74 H68 2.8182 no .
C74 H70 3.2372 no .
C74 H72 3.2435 no .
C75 H45 2.6737 no .
C75 H47 2.6801 no .
C76 H45 2.8587 no .
C76 H77A 3.3229 no .
C76 H77B 2.7012 no .
C76 H77C 2.6339 no .
C77 H45 3.0476 no .
C77 H76A 2.6891 no .
C77 H76B 3.3248 no .
C77 H76C 2.6421 no .
C78 H87C 2.8190 no .
C78 H88C 2.7562 no .
C79 H95C 2.6935 no .
C79 H96A 3.3315 no .
C79 H96B 3.2906 no .
C80 H10C 2.6205 no .
C80 H10D 3.4691 no .
C80 H10E 3.3896 no .
C81 H83 3.2418 no .
C81 H85 3.2295 no .
C81 H87A 3.1535 no .
C81 H87B 3.1551 no .
C81 H87C 2.5827 no .
C81 H88A 3.1406 no .
C81 H88B 3.1500 no .
C81 H88C 2.5674 no .
C82 H84 3.2478 no .
C83 H85 3.2498 no .
C83 H87A 2.7508 no .
C83 H87B 2.7500 no .
C83 H87C 3.2962 no .
C85 H83 3.2519 no .
C85 H88A 2.7892 no .
C85 H88B 2.7823 no .
C85 H88C 3.3176 no .
C86 H84 3.2546 no .
C87 H27 3.2565 no .
C87 H33 3.3297 no .
C87 H83 2.6634 no .
C88 H49 3.5646 no .
C88 H55 3.4646 no .
C88 H85 2.6980 no .
C89 H91 3.2337 no .
C89 H93 3.2322 no .
C89 H95A 3.1403 no .
C89 H95B 3.1342 no .
C89 H95C 2.5531 no .
C89 H96A 2.7520 no .
C89 H96B 2.7556 no .
C89 H96C 3.3051 no .
C90 H92 3.2474 no .
C91 H93 3.2276 no .
C91 H96A 3.1546 no .
C91 H96B 3.1535 no .
C91 H96C 2.5925 no .
C93 H91 3.2297 no .
C93 H95A 2.7949 no .
C93 H95B 2.7962 no .
C93 H95C 3.3242 no .
C94 H92 3.2618 no .
C95 H10D 3.4262 no .
C95 H17 3.2588 no .
C95 H93 2.7079 no .
C96 H60 3.0912 no .
C96 H91 2.7034 no .
C97 H10A 3.1463 no .
C97 H10B 3.1495 no .
C97 H10C 2.5687 no .
C97 H10D 2.7775 no .
C97 H10E 2.7776 no .
C97 H10F 3.3193 no .
C97 H64 3.0802 no .
C97 H99 3.2413 no .
C97 H101 3.2378 no .
C98 H64 3.1798 no .
C98 H100 3.2725 no .
C99 H10D 3.1466 no .
C99 H10E 3.1543 no .
C99 H10F 2.5772 no .
C99 H19 3.2846 no .
C99 H64 3.4795 no .
C99 H65 3.1376 no .
C99 H101 3.2524 no .
C100 H19 3.3549 no .
C100 H65 3.3264 no .
C101 H10A 2.7745 no .
C101 H10B 2.7784 no .
C101 H10C 3.3133 no .
C101 H20 3.4786 no .
C101 H99 3.2521 no .
C102 H20 3.4183 no .
C102 H64 3.3465 no .
C102 H100 3.2623 no .
C103 H14 3.2080 no .
C103 H70 3.1521 no .
C103 H101 2.6835 no .
C104 H99 2.6929 no .
C105 H107 3.2408 no .
C105 H109 3.2075 no .
C106 H108 3.2248 no .
C106 H110 3.2412 no .
C107 H105 3.2384 no .
C107 H109 3.2331 no .
C108 H106 3.2252 no .
C108 H110 3.2170 no .
C109 H105 3.2061 no .
C109 H107 3.2376 no .
C110 H106 3.2406 no .
C110 H108 3.2126 no .
C111 H113 3.1193 no .
C111 H115 3.1955 no .
C112 H114 3.1564 no .
C112 H116 3.2015 no .
C113 H111 3.1184 no .
C113 H115 3.1705 no .
C113 H116 3.5922 no .
C114 H111 3.5985 no .
C114 H112 3.1672 no .
C114 H116 3.1351 no .
C115 H111 3.1837 no .
C115 H113 3.1602 no .
C116 H112 3.2123 no .
C116 H113 3.5957 no .
C116 H114 3.1345 no .
C117 H11F 2.7884 no .
C117 H11G 2.7785 no .
C118 H12A 2.6433 no .
C118 H12B 2.6299 no .
C119 H11A 2.8808 no .
C119 H11B 2.8906 no .
C119 H11C 3.3730 no .
C119 H12C 2.6871 no .
C119 H12D 2.6948 no .
C119 H12E 3.2474 no .
C120 H11D 2.5957 no .
C120 H11E 2.6050 no .
C121 H11F 2.5945 no .
C121 H11G 2.5782 no .
H4 H5 2.3413 no .
H4 H26 3.2994 no .
H5 H6 2.3538 no .
H6 H70 3.2297 no .
H6 H71 3.5802 no .
H10 H27 3.4439 no .
H10 H29 3.3271 no .
H10 H33 3.1462 no .
H10 H35 3.4058 no .
H10 H40 2.3739 no .
H10 H42A 2.8354 no .
H10A H14 2.7071 no .
H10A H20 3.2339 no .
H10A H26 3.2975 no .
H10A H101 2.7270 no .
H10B H62 3.3630 no .
H10B H70 2.2265 no .
H10B H101 2.7367 no .
H10C H14 2.9340 no .
H10C H70 3.4207 no .
H10D H17 3.3424 no .
H10D H18 3.1813 no .
H10D H95B 2.7841 no .
H10D H95C 3.1824 no .
H10D H99 3.3532 no .
H10E H64 3.5021 no .
H10E H99 3.3526 no .
H10F H99 2.3764 no .
H11A H11D 2.8573 no .
H11A H11E 2.3780 no .
H11A H11F 2.7034 no .
H11A H11G 3.1210 no .
H11B H11D 2.3675 no .
H11B H11E 2.8567 no .
H11B H11F 3.1543 no .
H11B H11G 2.7043 no .
H11C H11D 2.3341 no .
H11C H11E 2.3241 no .
H11D H11F 2.6967 no .
H11D H11G 2.1880 no .
H11D H12A 2.9140 no .
H11D H12B 2.4267 no .
H11E H11F 2.1774 no .
H11E H11G 2.6966 no .
H11E H12A 2.4515 no .
H11E H12B 2.9071 no .
H11F H12A 2.1766 no .
H11F H12B 2.7011 no .
H11F H12C 2.9288 no .
H11F H12D 2.4632 no .
H11F H12E 3.4619 no .
H11G H12A 2.7007 no .
H11G H12B 2.1915 no .
H11G H12C 2.4378 no .
H11G H12D 2.9159 no .
H11G H12E 3.4464 no .
H12 H16 2.6592 no .
H12 H22 2.8928 no .
H12 H40 3.5570 no .
H12 H41A 2.1710 no .
H12 H41B 2.7872 no .
H12 H41C 3.5873 no .
H12 H42B 3.1827 no .
H12A H12C 2.8364 no .
H12A H12D 2.3404 no .
H12A H12E 2.3216 no .
H12B H12C 2.3476 no .
H12B H12D 2.8360 no .
H12B H12E 2.3147 no .
H14 H16 3.1399 no .
H14 H20 2.8835 no .
H14 H22 3.5871 no .
H14 H26 2.3812 no .
H16 H17 2.3249 no .
H16 H95C 3.5851 no .
H17 H18 2.3421 no .
H17 H95A 3.0831 no .
H17 H95B 2.9404 no .
H17 H95C 3.2064 no .
H18 H19 2.3345 no .
H19 H20 2.3003 no .
H19 H99 3.5409 no .
H20 H22 2.6673 no .
H22 H23 2.3340 no .
H23 H24 2.3261 no .
H24 H25 2.3268 no .
H25 H26 2.3173 no .
H25 H36 3.5674 no .
H26 H35 3.5558 no .
H27 H29 3.5140 no .
H27 H33 2.4429 no .
H27 H35 3.5073 no .
H27 H39 2.5049 no .
H27 H87A 3.2264 no .
H27 H87B 3.2660 no .
H27 H87C 2.7547 no .
H29 H30 2.3424 no .
H29 H35 3.2518 no .
H29 H39 3.4287 no .
H30 H31 2.3225 no .
H31 H32 2.3398 no .
H32 H33 2.3280 no .
H33 H87B 2.7156 no .
H33 H87C 3.0880 no .
H35 H36 2.3340 no .
H36 H37 2.3348 no .
H37 H38 2.3028 no .
H38 H39 2.3432 no .
H39 H87A 2.9028 no .
H40 H41A 2.8496 no .
H40 H41B 2.3291 no .
H40 H41C 2.3496 no .
H40 H42A 2.3183 no .
H40 H42B 2.8489 no .
H40 H42C 2.3607 no .
H41A H42B 2.6219 no .
H41A H42C 2.9691 no .
H41B H42C 3.5356 no .
H41C H42A 3.5369 no .
H41C H42B 3.0114 no .
H41C H42C 2.4341 no .
H45 H62 3.4372 no .
H45 H68 2.8530 no .
H45 H74 3.3822 no .
H45 H76A 2.3095 no .
H45 H76B 3.2398 no .
H45 H77A 3.5271 no .
H45 H77B 2.5390 no .
H47 H49 3.5373 no .
H47 H51 2.8895 no .
H47 H57 3.4030 no .
H47 H61 3.3223 no .
H47 H75 2.3447 no .
H47 H77A 3.4300 no .
H49 H51 3.5592 no .
H49 H55 2.4261 no .
H49 H57 3.4409 no .
H49 H61 2.5486 no .
H49 H88B 3.0797 no .
H49 H88C 3.1377 no .
H51 H52 2.3200 no .
H51 H57 3.2785 no .
H52 H53 2.3248 no .
H53 H54 2.3462 no .
H54 H55 2.3224 no .
H55 H57 3.2826 no .
H55 H88B 2.6791 no .
H57 H58 2.3327 no .
H58 H59 2.3127 no .
H59 H60 2.3314 no .
H60 H61 2.3261 no .
H60 H96A 3.5555 no .
H60 H96B 2.6175 no .
H60 H96C 2.7246 no .
H61 H88B 3.5328 no .
H61 H88C 3.0754 no .
H61 H96B 2.8160 no .
H62 H64 2.3330 no .
H62 H68 3.5794 no .
H62 H70 2.4182 no .
H62 H74 3.5351 no .
H64 H65 2.3313 no .
H65 H66 2.3288 no .
H65 H99 3.1559 no .
H65 H100 3.4775 no .
H66 H67 2.3279 no .
H67 H68 2.3365 no .
H68 H74 2.8137 no .
H70 H71 2.3377 no .
H71 H72 2.3270 no .
H72 H73 2.3180 no .
H73 H74 2.3280 no .
H75 H76A 2.8478 no .
H75 H76B 2.3369 no .
H75 H76C 2.3407 no .
H75 H77A 2.3352 no .
H75 H77B 2.8526 no .
H75 H77C 2.3546 no .
H76A H77A 3.5915 no .
H76A H77B 2.5443 no .
H76A H77C 2.9378 no .
H76B H77B 3.5974 no .
H76B H77C 3.5245 no .
H76C H77A 3.5236 no .
H76C H77B 2.9682 no .
H76C H77C 2.4213 no .
H83 H84 2.3102 no .
H83 H87A 2.7087 no .
H83 H87B 2.7037 no .
H83 H87C 3.5945 no .
H84 H85 2.3056 no .
H85 H88A 2.7546 no .
H85 H88B 2.7439 no .
H88A H96A 3.2872 no .
H88C H96A 3.1758 no .
H88C H96B 3.4747 no .
H91 H92 2.2878 no .
H91 H96A 3.3620 no .
H91 H96B 3.3628 no .
H91 H96C 2.3974 no .
H92 H93 2.3184 no .
H93 H95A 2.7604 no .
H93 H95B 2.7618 no .
H99 H100 2.3280 no .
H100 H101 2.3127 no .
H105 H106 2.3389 no .
H105 H110 2.3243 no .
H106 H107 2.3170 no .
H107 H108 2.3264 no .
H108 H109 2.3249 no .
H109 H110 2.2775 no .
H111 H112 2.2993 no .
H111 H116 2.3568 no .
H112 H113 2.2382 no .
H113 H114 2.2850 no .
H114 H115 2.2732 no .
H115 H116 2.2778 no .
S1 H91 3.2457 no 2_566
S1 H92 3.0955 no 2_566
S2 H105 3.1360 no .
S2 H110 3.0899 no .
N1 H72 3.5248 no 2_677
N3 H5 3.1535 no 2_677
N4 H72 2.8160 no 2_677
N4 H92 3.0018 no 2_566
N4 H93 3.0203 no 2_566
N5 H105 2.9965 no .
C3 H73 3.2679 no 2_677
C4 H52 3.4473 no 2_677
C4 H73 2.9607 no 2_677
C5 H6 3.2413 no 2_677
C5 H73 3.3189 no 2_677
C6 H6 2.9239 no 2_677
C7 H72 3.4376 no 2_677
C10 H29 3.0052 no 2_567
C11 H29 2.9441 no 2_567
C11 H30 3.4332 no 2_567
C12 H30 3.2258 no 2_567
C12 H84 3.5133 no 1_455
C13 H30 3.5066 no 2_567
C15 H85 3.4527 no 1_455
C16 H85 3.4210 no 1_455
C17 H11A 3.5501 no 2_566
C17 H11E 3.3992 no 1_455
C17 H85 3.2533 no 1_455
C18 H11C 3.3263 no 1_455
C18 H11E 3.4083 no 1_455
C18 H85 3.1141 no 1_455
C18 H88B 3.5660 no 1_455
C19 H55 3.5899 no 1_455
C19 H57 3.5842 no 1_455
C19 H85 3.1653 no 1_455
C19 H88B 3.2902 no 1_455
C20 H54 3.5292 no 1_455
C20 H85 3.3202 no 1_455
C21 H30 3.3522 no 2_567
C22 H30 3.3555 no 2_567
C22 H84 3.3202 no 1_455
C23 H30 3.4345 no 2_567
C23 H31 3.4588 no 2_567
C23 H70 3.5436 no 2_577
C23 H71 3.5407 no 2_577
C24 H30 3.4971 no 2_567
C24 H31 2.8500 no 2_567
C24 H70 3.5623 no 2_577
C24 H101 3.3537 no 2_577
C25 H30 3.4581 no 2_567
C25 H31 3.1302 no 2_567
C25 H52 3.3635 no 2_677
C25 H53 3.2447 no 2_677
C25 H101 2.9434 no 2_577
C26 H30 3.3693 no 2_567
C26 H52 3.2408 no 2_677
C26 H53 2.9829 no 2_677
C29 H35 3.0790 no 2_567
C29 H40 3.5445 no 2_567
C29 H41B 3.3190 no 2_567
C30 H35 2.8959 no 2_567
C30 H41B 3.5876 no 2_567
C31 H36 3.4988 no 2_567
C31 H66 3.5647 no 1_545
C31 H67 3.1991 no 1_545
C32 H66 3.3977 no 1_545
C32 H67 3.1906 no 1_545
C34 H40 3.3017 no 2_567
C35 H10 3.3007 no 2_567
C35 H40 3.0438 no 2_567
C36 H10 3.4366 no 2_567
C36 H40 2.8005 no 2_567
C36 H52 3.1911 no 2_677
C37 H40 2.8232 no 2_567
C37 H42C 3.4744 no 2_567
C37 H51 3.1867 no 2_677
C37 H52 3.2365 no 2_677
C37 H77A 3.1438 no 2_677
C38 H40 3.0356 no 2_567
C38 H41C 3.4359 no 2_567
C38 H51 3.5748 no 2_677
C38 H74 3.1713 no 2_677
C38 H77A 3.3461 no 2_677
C39 H40 3.2688 no 2_567
C39 H73 3.1243 no 2_677
C39 H74 3.5545 no 2_677
C40 H29 3.0912 no 2_567
C41 H11G 3.2002 no 2_566
C41 H29 3.4114 no 2_567
C41 H84 3.0775 no 1_455
C43 H110 3.4399 no .
C44 H110 3.2063 no .
C45 H110 3.2162 no .
C46 H110 3.4730 no .
C47 H112 3.5472 no .
C47 H113 3.3877 no 2_676
C50 H5 3.2170 no 2_677
C51 H4 3.3702 no 2_677
C51 H5 3.1935 no 2_677
C51 H37 3.5951 no 2_677
C51 H100 3.5479 no 1_655
C51 H114 2.9856 no 2_676
C52 H4 2.7710 no 2_677
C52 H5 3.2890 no 2_677
C52 H25 3.2974 no 2_677
C52 H26 3.1538 no 2_677
C52 H100 3.1338 no 1_655
C52 H114 3.3547 no 2_676
C53 H4 3.2093 no 2_677
C53 H5 3.4081 no 2_677
C53 H10A 3.3939 no 2_677
C53 H25 3.4065 no 2_677
C53 H26 3.1449 no 2_677
C53 H100 3.2090 no 1_655
C53 H101 3.0938 no 1_655
C54 H5 3.4124 no 2_677
C54 H19 3.4392 no 1_655
C54 H20 3.2684 no 1_655
C54 H71 3.0054 no 2_677
C54 H101 3.5854 no 1_655
C55 H5 3.3259 no 2_677
C55 H19 3.1323 no 1_655
C55 H71 2.9480 no 2_677
C57 H19 2.9817 no 1_655
C57 H99 3.4952 no 1_655
C57 H113 3.4753 no 2_676
C57 H114 3.2805 no 2_676
C58 H11D 3.5021 no .
C58 H18 3.1680 no 1_655
C58 H19 3.3402 no 1_655
C58 H76C 3.3510 no 2_676
C58 H77C 3.5470 no 2_676
C58 H99 3.3037 no 1_655
C59 H11D 3.2380 no .
C59 H77C 3.0935 no 2_676
C59 H112 3.3860 no .
C60 H111 3.1797 no .
C60 H112 3.0368 no .
C61 H111 3.4355 no .
C61 H112 3.2802 no .
C63 H24 3.1138 no 2_577
C64 H24 3.2194 no 2_577
C64 H109 3.2129 no .
C65 H24 3.2524 no 2_577
C65 H108 3.4797 no 2_576
C65 H109 3.4430 no .
C65 H115 3.3985 no 2_576
C66 H12E 3.5830 no 2_676
C66 H24 3.1901 no 2_577
C66 H31 3.1453 no 1_565
C66 H32 3.2917 no 1_565
C66 H107 3.0294 no 2_576
C66 H115 3.3570 no 2_576
C66 H116 3.5330 no 2_576
C67 H12E 3.1033 no 2_676
C67 H24 3.0519 no 2_577
C67 H31 3.0017 no 1_565
C67 H32 3.3180 no 1_565
C67 H107 3.4517 no 2_576
C68 H24 3.0049 no 2_577
C70 H23 3.0887 no 2_577
C70 H24 3.5797 no 2_577
C71 H23 2.9657 no 2_577
C71 H54 3.5304 no 2_677
C71 H55 3.4749 no 2_677
C72 H23 3.5680 no 2_577
C72 H87A 3.2345 no 2_677
C73 H5 3.5652 no 2_677
C73 H39 3.3032 no 2_677
C73 H87A 3.0016 no 2_677
C74 H5 3.5958 no 2_677
C74 H38 3.3899 no 2_677
C76 H109 3.4258 no .
C77 H37 3.4573 no 2_677
C77 H38 3.4571 no 2_677
C77 H41C 3.5926 no 1_665
C77 H42C 3.3108 no 1_665
C77 H59 3.4048 no 2_676
C78 H72 3.2270 no 2_677
C78 H92 3.0660 no 2_566
C78 H93 3.5513 no 2_566
C79 H105 3.2150 no .
C81 H72 2.8643 no 2_677
C81 H92 3.5148 no 2_566
C81 H93 2.9748 no 2_566
C82 H12D 3.2125 no 2_666
C82 H72 3.0030 no 2_677
C82 H92 3.5585 no 2_566
C82 H93 3.4682 no 2_566
C83 H11F 3.4738 no 2_666
C83 H12D 3.1010 no 2_666
C84 H11F 3.0943 no 2_666
C84 H11G 3.4629 no 2_666
C84 H12 3.4821 no 1_655
C84 H22 2.8057 no 1_655
C84 H41A 3.1714 no 1_655
C85 H11A 3.5274 no 2_666
C85 H11F 3.1152 no 2_666
C85 H22 3.0419 no 1_655
C86 H11F 3.5327 no 2_666
C86 H93 3.3789 no 2_566
C87 H12D 3.5073 no 2_666
C87 H72 3.2018 no 2_677
C87 H73 3.2179 no 2_677
C87 H92 3.1175 no 2_566
C89 H105 3.2514 no .
C89 H106 3.0818 no .
C90 H95A 3.4783 no 2_566
C90 H105 3.3804 no .
C90 H106 3.2168 no .
C91 H33 3.5850 no 2_566
C91 H106 3.4330 no .
C92 H33 3.3357 no 2_566
C92 H87C 3.5027 no 2_566
C92 H106 3.5321 no .
C93 H12A 3.4549 no 1_455
C93 H12D 3.5397 no 1_455
C93 H96A 3.2981 no 2_566
C93 H106 3.4127 no .
C94 H12A 3.5852 no 1_455
C94 H96A 3.0435 no 2_566
C94 H106 3.2060 no .
C95 H11E 3.3731 no 1_455
C95 H12A 3.4724 no 1_455
C95 H96A 2.9659 no 2_566
C96 H95A 2.9000 no 2_566
C96 H105 3.3155 no .
C99 H57 3.3056 no 1_455
C99 H58 3.2465 no 1_455
C100 H25 3.2644 no 2_577
C100 H57 3.2818 no 1_455
C100 H114 3.3820 no 2_576
C100 H115 3.5611 no 2_576
C101 H25 3.1748 no 2_577
C101 H53 3.4803 no 1_455
C103 H53 3.3765 no 2_677
C105 H10E 2.9801 no .
C105 H96B 3.3670 no .
C105 H111 3.0749 no .
C106 H10E 3.0060 no .
C106 H12A 3.5019 no 1_455
C106 H111 3.5466 no .
C107 H10E 3.0730 no .
C107 H10F 3.5214 no .
C107 H12A 3.3743 no 1_455
C107 H12E 3.2318 no 1_455
C107 H66 3.0959 no 2_576
C108 H10E 3.0990 no .
C108 H10F 3.5385 no .
C108 H66 3.5974 no 2_576
C108 H108 3.4229 no 2_576
C108 H109 3.4757 no 2_576
C109 H10E 3.0996 no .
C109 H64 3.4006 no .
C109 H76B 3.2829 no .
C109 H108 3.2653 no 2_576
C110 H10E 3.0333 no .
C110 H64 3.5482 no .
C110 H76B 3.5673 no .
C110 H111 3.4009 no .
C111 H60 3.2829 no .
C111 H76B 3.5607 no .
C112 H60 3.5558 no .
C112 H75 3.3721 no .
C112 H76B 3.3305 no .
C113 H47 3.2537 no 2_676
C113 H75 3.4488 no .
C113 H75 3.4499 no 2_676
C113 H76B 3.4795 no .
C114 H37 3.2492 no 1_554
C114 H51 3.4364 no 2_676
C114 H57 3.4571 no 2_676
C114 H99 3.5786 no 2_576
C114 H100 3.2032 no 2_576
C115 H36 3.2305 no 1_554
C115 H37 3.4828 no 1_554
C115 H65 3.3909 no 2_576
C115 H66 3.3490 no 2_576
C115 H100 3.3810 no 2_576
C116 H66 3.1738 no 2_576
C117 H18 3.3366 no 1_655
C117 H59 3.4982 no .
C118 H18 3.2389 no 1_655
C118 H59 3.4143 no .
C118 H95B 3.3684 no 1_655
C119 H41A 3.5803 no 2_566
C119 H95B 3.5017 no 1_655
C120 H95B 3.4777 no 1_655
C120 H107 3.2032 no 1_655
C121 H67 3.2466 no 2_676
C121 H107 3.1395 no 1_655
H4 C51 3.3702 no 2_677
H4 C52 2.7710 no 2_677
H4 C53 3.2093 no 2_677
H4 H52 2.6143 no 2_677
H4 H53 3.3660 no 2_677
H4 H73 3.0716 no 2_677
H5 N3 3.1535 no 2_677
H5 C50 3.2170 no 2_677
H5 C51 3.1935 no 2_677
H5 C52 3.2890 no 2_677
H5 C53 3.4081 no 2_677
H5 C54 3.4124 no 2_677
H5 C55 3.3259 no 2_677
H5 C73 3.5652 no 2_677
H5 C74 3.5958 no 2_677
H5 H6 2.9415 no 2_677
H6 C5 3.2413 no 2_677
H6 C6 2.9239 no 2_677
H6 H5 2.9415 no 2_677
H6 H6 2.3204 no 2_677
H10 C35 3.3007 no 2_567
H10 C36 3.4366 no 2_567
H10 H29 2.9890 no 2_567
H10 H35 3.1478 no 2_567
H10 H36 3.3875 no 2_567
H10A C53 3.3939 no 2_677
H10A H53 2.6595 no 2_677
H10B H53 3.3248 no 2_677
H10B H54 3.3228 no 2_677
H10D H11E 3.1638 no 1_455
H10D H12A 3.4207 no 1_455
H10E C105 2.9801 no .
H10E C106 3.0060 no .
H10E C107 3.0730 no .
H10E C108 3.0990 no .
H10E C109 3.0996 no .
H10E C110 3.0333 no .
H10E H105 3.4724 no .
H10E H106 3.5174 no .
H10E H110 3.5527 no .
H10F C107 3.5214 no .
H10F C108 3.5385 no .
H10F H11D 3.5355 no 1_455
H10F H11E 3.5950 no 1_455
H10F H12A 3.3633 no 1_455
H10F H12B 3.2909 no 1_455
H10F H58 3.2038 no 1_455
H10F H76C 3.2174 no 2_576
H11A C17 3.5501 no 2_566
H11A C85 3.5274 no 2_666
H11A H11A 3.3397 no 2_666
H11A H11C 3.0455 no 2_666
H11A H17 3.1980 no 2_566
H11A H85 3.0303 no 2_666
H11B H17 3.4303 no 2_566
H11B H41A 3.3183 no 2_566
H11B H42B 2.9188 no 2_566
H11B H59 3.1948 no .
H11C C18 3.3263 no 1_655
H11C H11A 3.0455 no 2_666
H11C H11C 3.5381 no 2_666
H11C H17 3.1739 no 1_655
H11C H18 2.6188 no 1_655
H11C H59 3.3570 no .
H11C H88A 3.5114 no .
H11D C58 3.5021 no .
H11D C59 3.2380 no .
H11D H10F 3.5355 no 1_655
H11D H18 2.9638 no 1_655
H11D H58 3.0999 no .
H11D H59 2.5729 no .
H11D H77C 3.2780 no 2_676
H11E C17 3.3992 no 1_655
H11E C18 3.4083 no 1_655
H11E C95 3.3731 no 1_655
H11E H10D 3.1638 no 1_655
H11E H10F 3.5950 no 1_655
H11E H17 2.8053 no 1_655
H11E H18 2.8324 no 1_655
H11E H95A 3.4986 no 1_655
H11E H95B 2.4792 no 1_655
H11F C83 3.4738 no 2_666
H11F C84 3.0943 no 2_666
H11F C85 3.1152 no 2_666
H11F C86 3.5327 no 2_666
H11F H84 3.3613 no 2_666
H11F H85 3.3813 no 2_666
H11F H93 3.0537 no 1_655
H11F H95B 3.2933 no 1_655
H11G C41 3.2002 no 2_566
H11G C84 3.4629 no 2_666
H11G H41A 2.6540 no 2_566
H11G H41C 2.8620 no 2_566
H11G H84 3.2992 no 2_666
H12 C84 3.4821 no 1_455
H12 H30 3.4269 no 2_567
H12 H84 2.6061 no 1_455
H12A C93 3.4549 no 1_655
H12A C94 3.5852 no 1_655
H12A C95 3.4724 no 1_655
H12A C106 3.5019 no 1_655
H12A C107 3.3743 no 1_655
H12A H10D 3.4207 no 1_655
H12A H10F 3.3633 no 1_655
H12A H93 3.1747 no 1_655
H12A H95B 2.6445 no 1_655
H12A H106 3.1531 no 1_655
H12A H107 2.9141 no 1_655
H12B H10F 3.2909 no 1_655
H12B H76A 3.2994 no 2_676
H12B H76C 3.5090 no 2_676
H12B H77B 3.1356 no 2_676
H12B H77C 3.3224 no 2_676
H12B H107 2.9785 no 1_655
H12C H41C 3.4127 no 2_566
H12C H67 3.1350 no 2_676
H12C H83 3.3256 no 2_666
H12D C82 3.2125 no 2_666
H12D C83 3.1010 no 2_666
H12D C87 3.5073 no 2_666
H12D C93 3.5397 no 1_655
H12D H83 3.1321 no 2_666
H12D H87B 2.8849 no 2_666
H12D H93 3.0661 no 1_655
H12E C66 3.5830 no 2_676
H12E C67 3.1033 no 2_676
H12E C107 3.2318 no 1_655
H12E H32 3.2674 no 2_666
H12E H66 3.4412 no 2_676
H12E H67 2.5423 no 2_676
H12E H106 3.4182 no 1_655
H12E H107 2.3538 no 1_655
H17 H11A 3.1980 no 2_566
H17 H11B 3.4303 no 2_566
H17 H11C 3.1739 no 1_455
H17 H11E 2.8053 no 1_455
H18 C58 3.1680 no 1_455
H18 C117 3.3366 no 1_455
H18 C118 3.2389 no 1_455
H18 H11C 2.6188 no 1_455
H18 H11D 2.9638 no 1_455
H18 H11E 2.8324 no 1_455
H18 H58 2.9618 no 1_455
H18 H85 3.5192 no 1_455
H18 H88B 3.4479 no 1_455
H19 C54 3.4392 no 1_455
H19 C55 3.1323 no 1_455
H19 C57 2.9817 no 1_455
H19 C58 3.3402 no 1_455
H19 H54 3.4786 no 1_455
H19 H55 2.9304 no 1_455
H19 H57 2.6786 no 1_455
H19 H58 3.3176 no 1_455
H19 H88B 2.9641 no 1_455
H20 C54 3.2684 no 1_455
H20 H54 2.7026 no 1_455
H20 H55 3.5549 no 1_455
H22 C84 2.8057 no 1_455
H22 C85 3.0419 no 1_455
H22 H84 2.5592 no 1_455
H22 H85 2.9917 no 1_455
H23 C70 3.0887 no 2_577
H23 C71 2.9657 no 2_577
H23 C72 3.5680 no 2_577
H23 H70 3.1987 no 2_577
H23 H71 3.0171 no 2_577
H24 C63 3.1138 no 2_577
H24 C64 3.2194 no 2_577
H24 C65 3.2524 no 2_577
H24 C66 3.1901 no 2_577
H24 C67 3.0519 no 2_577
H24 C68 3.0049 no 2_577
H24 C70 3.5797 no 2_577
H24 H31 2.8001 no 2_567
H24 H67 3.5278 no 2_577
H24 H68 3.4572 no 2_577
H24 H70 3.2301 no 2_577
H24 H101 3.3589 no 2_577
H25 C52 3.2974 no 2_677
H25 C53 3.4065 no 2_677
H25 C100 3.2644 no 2_577
H25 C101 3.1748 no 2_577
H25 H31 3.2616 no 2_567
H25 H52 2.7995 no 2_677
H25 H53 3.0172 no 2_677
H25 H100 2.8094 no 2_577
H25 H101 2.6281 no 2_577
H25 H115 3.0451 no 1_556
H26 C52 3.1538 no 2_677
H26 C53 3.1449 no 2_677
H26 H52 2.5408 no 2_677
H26 H53 2.5352 no 2_677
H27 H73 3.5553 no 2_677
H29 C10 3.0052 no 2_567
H29 C11 2.9441 no 2_567
H29 C40 3.0912 no 2_567
H29 C41 3.4114 no 2_567
H29 H10 2.9890 no 2_567
H29 H35 3.1113 no 2_567
H29 H40 2.6222 no 2_567
H29 H41B 2.8067 no 2_567
H30 C11 3.4332 no 2_567
H30 C12 3.2258 no 2_567
H30 C13 3.5066 no 2_567
H30 C21 3.3522 no 2_567
H30 C22 3.3555 no 2_567
H30 C23 3.4345 no 2_567
H30 C24 3.4971 no 2_567
H30 C25 3.4581 no 2_567
H30 C26 3.3693 no 2_567
H30 H12 3.4269 no 2_567
H30 H35 2.8017 no 2_567
H30 H41B 3.3229 no 2_567
H31 C23 3.4588 no 2_567
H31 C24 2.8500 no 2_567
H31 C25 3.1302 no 2_567
H31 C66 3.1453 no 1_545
H31 C67 3.0017 no 1_545
H31 H24 2.8001 no 2_567
H31 H25 3.2616 no 2_567
H31 H36 3.5848 no 2_567
H31 H66 3.0230 no 1_545
H31 H67 2.7493 no 1_545
H32 C66 3.2917 no 1_545
H32 C67 3.3180 no 1_545
H32 H12E 3.2674 no 2_666
H32 H66 2.6815 no 1_545
H32 H67 2.7289 no 1_545
H32 H116 3.0835 no 2_566
H33 C91 3.5850 no 2_566
H33 C92 3.3357 no 2_566
H33 H91 3.1920 no 2_566
H33 H92 2.7065 no 2_566
H35 C29 3.0790 no 2_567
H35 C30 2.8959 no 2_567
H35 H10 3.1478 no 2_567
H35 H29 3.1113 no 2_567
H35 H30 2.8017 no 2_567
H35 H40 3.5630 no 2_567
H36 C31 3.4988 no 2_567
H36 C115 3.2305 no 1_556
H36 H10 3.3875 no 2_567
H36 H31 3.5848 no 2_567
H36 H40 3.2150 no 2_567
H36 H52 3.2951 no 2_677
H36 H115 2.9814 no 1_556
H36 H116 3.5917 no 1_556
H37 C51 3.5951 no 2_677
H37 C77 3.4573 no 2_677
H37 C114 3.2492 no 1_556
H37 C115 3.4828 no 1_556
H37 H40 3.2661 no 2_567
H37 H42C 3.2314 no 2_567
H37 H51 2.8065 no 2_677
H37 H52 3.3528 no 2_677
H37 H77A 2.4925 no 2_677
H37 H114 3.2832 no 1_556
H38 C74 3.3899 no 2_677
H38 C77 3.4571 no 2_677
H38 H40 3.5593 no 2_567
H38 H41C 3.3253 no 2_567
H38 H51 3.5192 no 2_677
H38 H73 3.5551 no 2_677
H38 H74 2.5222 no 2_677
H38 H77A 2.8847 no 2_677
H38 H77B 3.1452 no 2_677
H39 C73 3.3032 no 2_677
H39 H73 2.5576 no 2_677
H39 H74 3.2751 no 2_677
H40 C29 3.5445 no 2_567
H40 C34 3.3017 no 2_567
H40 C35 3.0438 no 2_567
H40 C36 2.8005 no 2_567
H40 C37 2.8232 no 2_567
H40 C38 3.0356 no 2_567
H40 C39 3.2688 no 2_567
H40 H29 2.6222 no 2_567
H40 H35 3.5630 no 2_567
H40 H36 3.2150 no 2_567
H40 H37 3.2661 no 2_567
H40 H38 3.5593 no 2_567
H41A C84 3.1714 no 1_455
H41A C119 3.5803 no 2_566
H41A H11B 3.3183 no 2_566
H41A H11G 2.6540 no 2_566
H41A H84 2.3487 no 1_455
H41B C29 3.3190 no 2_567
H41B C30 3.5876 no 2_567
H41B H29 2.8067 no 2_567
H41B H30 3.3229 no 2_567
H41B H84 2.9717 no 1_455
H41C C38 3.4359 no 2_567
H41C C77 3.5926 no 1_445
H41C H11G 2.8620 no 2_566
H41C H12C 3.4127 no 2_566
H41C H38 3.3253 no 2_567
H41C H77A 3.4110 no 1_445
H41C H77B 3.2031 no 1_445
H41C H77C 3.5837 no 1_445
H42B H11B 2.9188 no 2_566
H42B H59 3.5046 no 2_566
H42B H60 3.5950 no 2_566
H42B H96C 3.5706 no 2_566
H42C C37 3.4744 no 2_567
H42C C77 3.3108 no 1_445
H42C H37 3.2314 no 2_567
H42C H59 3.2044 no 2_566
H42C H77A 2.8365 no 1_445
H42C H77C 3.0061 no 1_445
H45 H109 3.4153 no .
H45 H110 3.5797 no .
H47 C113 3.2537 no 2_676
H47 H112 2.9266 no .
H47 H113 2.5071 no 2_676
H47 H114 3.3974 no 2_676
H51 C37 3.1867 no 2_677
H51 C38 3.5748 no 2_677
H51 C114 3.4364 no 2_676
H51 H37 2.8065 no 2_677
H51 H38 3.5192 no 2_677
H51 H114 2.7339 no 2_676
H52 C4 3.4473 no 2_677
H52 C25 3.3635 no 2_677
H52 C26 3.2408 no 2_677
H52 C36 3.1911 no 2_677
H52 C37 3.2365 no 2_677
H52 H4 2.6143 no 2_677
H52 H25 2.7995 no 2_677
H52 H26 2.5408 no 2_677
H52 H36 3.2951 no 2_677
H52 H37 3.3528 no 2_677
H52 H100 3.3343 no 1_655
H52 H114 3.3787 no 2_676
H53 C25 3.2447 no 2_677
H53 C26 2.9829 no 2_677
H53 C101 3.4803 no 1_655
H53 C103 3.3765 no 2_677
H53 H4 3.3660 no 2_677
H53 H10A 2.6595 no 2_677
H53 H10B 3.3248 no 2_677
H53 H25 3.0172 no 2_677
H53 H26 2.5352 no 2_677
H53 H100 3.4499 no 1_655
H53 H101 2.7322 no 1_655
H54 C20 3.5292 no 1_655
H54 C71 3.5304 no 2_677
H54 H10B 3.3228 no 2_677
H54 H19 3.4786 no 1_655
H54 H20 2.7026 no 1_655
H54 H70 3.5258 no 2_677
H54 H71 2.6814 no 2_677
H55 C19 3.5899 no 1_655
H55 C71 3.4749 no 2_677
H55 H19 2.9304 no 1_655
H55 H20 3.5549 no 1_655
H55 H71 2.5804 no 2_677
H57 C19 3.5842 no 1_655
H57 C99 3.3056 no 1_655
H57 C100 3.2818 no 1_655
H57 C114 3.4571 no 2_676
H57 H19 2.6786 no 1_655
H57 H99 2.9617 no 1_655
H57 H100 2.9082 no 1_655
H57 H113 3.4840 no 2_676
H57 H114 2.6716 no 2_676
H58 C99 3.2465 no 1_655
H58 H10F 3.2038 no 1_655
H58 H11D 3.0999 no .
H58 H18 2.9618 no 1_655
H58 H19 3.3176 no 1_655
H58 H76C 2.6880 no 2_676
H58 H77C 3.3276 no 2_676
H58 H99 2.5693 no 1_655
H59 C77 3.4048 no 2_676
H59 C117 3.4982 no .
H59 C118 3.4143 no .
H59 H11B 3.1948 no .
H59 H11C 3.3570 no .
H59 H11D 2.5729 no .
H59 H42B 3.5046 no 2_566
H59 H42C 3.2044 no 2_566
H59 H77C 2.4552 no 2_676
H60 C111 3.2829 no .
H60 C112 3.5558 no .
H60 H42B 3.5950 no 2_566
H60 H111 2.7236 no .
H60 H112 3.1857 no .
H61 H105 3.1508 no .
H61 H110 3.5229 no .
H61 H111 3.2034 no .
H61 H112 3.5736 no .
H64 C109 3.4006 no .
H64 C110 3.5482 no .
H64 H109 3.0253 no .
H64 H110 3.2892 no .
H65 C115 3.3909 no 2_576
H65 H108 3.3823 no 2_576
H65 H109 3.4436 no .
H65 H115 2.9710 no 2_576
H66 C31 3.5647 no 1_565
H66 C32 3.3977 no 1_565
H66 C107 3.0959 no 2_576
H66 C108 3.5974 no 2_576
H66 C115 3.3490 no 2_576
H66 C116 3.1738 no 2_576
H66 H12E 3.4412 no 2_676
H66 H31 3.0230 no 1_565
H66 H32 2.6815 no 1_565
H66 H107 2.7145 no 2_576
H66 H115 2.9095 no 2_576
H66 H116 2.6353 no 2_576
H67 C31 3.1991 no 1_565
H67 C32 3.1906 no 1_565
H67 C121 3.2466 no 2_676
H67 H12C 3.1350 no 2_676
H67 H12E 2.5423 no 2_676
H67 H24 3.5278 no 2_577
H67 H31 2.7493 no 1_565
H67 H32 2.7289 no 1_565
H67 H107 3.4747 no 2_576
H68 H24 3.4572 no 2_577
H70 C23 3.5436 no 2_577
H70 C24 3.5623 no 2_577
H70 H23 3.1987 no 2_577
H70 H24 3.2301 no 2_577
H70 H54 3.5258 no 2_677
H71 C23 3.5407 no 2_577
H71 C54 3.0054 no 2_677
H71 C55 2.9480 no 2_677
H71 H23 3.0171 no 2_577
H71 H54 2.6814 no 2_677
H71 H55 2.5804 no 2_677
H72 N1 3.5248 no 2_677
H72 N4 2.8160 no 2_677
H72 C7 3.4376 no 2_677
H72 C78 3.2270 no 2_677
H72 C81 2.8643 no 2_677
H72 C82 3.0030 no 2_677
H72 C87 3.2018 no 2_677
H72 H87A 3.0013 no 2_677
H72 H87C 3.0691 no 2_677
H73 C3 3.2679 no 2_677
H73 C4 2.9607 no 2_677
H73 C5 3.3189 no 2_677
H73 C39 3.1243 no 2_677
H73 C87 3.2179 no 2_677
H73 H4 3.0716 no 2_677
H73 H27 3.5553 no 2_677
H73 H38 3.5551 no 2_677
H73 H39 2.5576 no 2_677
H73 H87A 2.5567 no 2_677
H73 H87C 3.0580 no 2_677
H74 C38 3.1713 no 2_677
H74 C39 3.5545 no 2_677
H74 H38 2.5222 no 2_677
H74 H39 3.2751 no 2_677
H75 C112 3.3721 no .
H75 C113 3.4488 no .
H75 C113 3.4499 no 2_676
H75 H112 3.0664 no .
H75 H112 3.3797 no 2_676
H75 H113 3.1314 no .
H75 H113 2.9155 no 2_676
H76A H12B 3.2994 no 2_676
H76A H108 3.1115 no 2_576
H76A H109 3.0133 no .
H76B C109 3.2829 no .
H76B C110 3.5673 no .
H76B C111 3.5607 no .
H76B C112 3.3305 no .
H76B C113 3.4795 no .
H76B H109 2.9334 no .
H76B H110 3.4693 no .
H76B H112 3.5500 no .
H76C C58 3.3510 no 2_676
H76C H10F 3.2174 no 2_576
H76C H12B 3.5090 no 2_676
H76C H58 2.6880 no 2_676
H76C H99 3.1514 no 2_576
H77A C37 3.1438 no 2_677
H77A C38 3.3461 no 2_677
H77A H37 2.4925 no 2_677
H77A H38 2.8847 no 2_677
H77A H41C 3.4110 no 1_665
H77A H42C 2.8365 no 1_665
H77B H12B 3.1356 no 2_676
H77B H38 3.1452 no 2_677
H77B H41C 3.2031 no 1_665
H77C C58 3.5470 no 2_676
H77C C59 3.0935 no 2_676
H77C H11D 3.2780 no 2_676
H77C H12B 3.3224 no 2_676
H77C H41C 3.5837 no 1_665
H77C H42C 3.0061 no 1_665
H77C H58 3.3276 no 2_676
H77C H59 2.4552 no 2_676
H83 H12C 3.3256 no 2_666
H83 H12D 3.1321 no 2_666
H84 C12 3.5133 no 1_655
H84 C22 3.3202 no 1_655
H84 C41 3.0775 no 1_655
H84 H11F 3.3613 no 2_666
H84 H11G 3.2992 no 2_666
H84 H12 2.6061 no 1_655
H84 H22 2.5592 no 1_655
H84 H41A 2.3487 no 1_655
H84 H41B 2.9717 no 1_655
H85 C15 3.4527 no 1_655
H85 C16 3.4210 no 1_655
H85 C17 3.2533 no 1_655
H85 C18 3.1141 no 1_655
H85 C19 3.1653 no 1_655
H85 C20 3.3202 no 1_655
H85 H11A 3.0303 no 2_666
H85 H11F 3.3813 no 2_666
H85 H18 3.5192 no 1_655
H85 H22 2.9917 no 1_655
H87A C72 3.2345 no 2_677
H87A C73 3.0016 no 2_677
H87A H72 3.0013 no 2_677
H87A H73 2.5567 no 2_677
H87B H12D 2.8849 no 2_666
H87B H92 2.9532 no 2_566
H87C C92 3.5027 no 2_566
H87C H72 3.0691 no 2_677
H87C H73 3.0580 no 2_677
H87C H92 2.5876 no 2_566
H88A H11C 3.5114 no .
H88B C18 3.5660 no 1_655
H88B C19 3.2902 no 1_655
H88B H18 3.4479 no 1_655
H88B H19 2.9641 no 1_655
H91 S1 3.2457 no 2_566
H91 H33 3.1920 no 2_566
H92 S1 3.0955 no 2_566
H92 N4 3.0018 no 2_566
H92 C78 3.0660 no 2_566
H92 C81 3.5148 no 2_566
H92 C82 3.5585 no 2_566
H92 C87 3.1175 no 2_566
H92 H33 2.7065 no 2_566
H92 H87B 2.9532 no 2_566
H92 H87C 2.5876 no 2_566
H93 N4 3.0203 no 2_566
H93 C78 3.5513 no 2_566
H93 C81 2.9748 no 2_566
H93 C82 3.4682 no 2_566
H93 C86 3.3789 no 2_566
H93 H11F 3.0537 no 1_455
H93 H12A 3.1747 no 1_455
H93 H12D 3.0661 no 1_455
H93 H96A 3.3284 no 2_566
H95A C90 3.4783 no 2_566
H95A C96 2.9000 no 2_566
H95A H11E 3.4986 no 1_455
H95A H96A 2.2321 no 2_566
H95A H96C 2.8589 no 2_566
H95B C118 3.3684 no 1_455
H95B C119 3.5017 no 1_455
H95B C120 3.4777 no 1_455
H95B H11E 2.4792 no 1_455
H95B H11F 3.2933 no 1_455
H95B H12A 2.6445 no 1_455
H95C H96A 3.3859 no 2_566
H96A C93 3.2981 no 2_566
H96A C94 3.0435 no 2_566
H96A C95 2.9659 no 2_566
H96A H93 3.3284 no 2_566
H96A H95A 2.2321 no 2_566
H96A H95C 3.3859 no 2_566
H96B C105 3.3670 no .
H96B H105 2.5150 no .
H96B H111 3.4948 no .
H96C H42B 3.5706 no 2_566
H96C H95A 2.8589 no 2_566
H99 C57 3.4952 no 1_455
H99 C58 3.3037 no 1_455
H99 C114 3.5786 no 2_576
H99 H57 2.9617 no 1_455
H99 H58 2.5693 no 1_455
H99 H76C 3.1514 no 2_576
H99 H114 3.2723 no 2_576
H100 C51 3.5479 no 1_455
H100 C52 3.1338 no 1_455
H100 C53 3.2090 no 1_455
H100 C114 3.2032 no 2_576
H100 C115 3.3810 no 2_576
H100 H25 2.8094 no 2_577
H100 H52 3.3343 no 1_455
H100 H53 3.4499 no 1_455
H100 H57 2.9082 no 1_455
H100 H114 2.5667 no 2_576
H100 H115 2.9019 no 2_576
H101 C24 3.3537 no 2_577
H101 C25 2.9434 no 2_577
H101 C53 3.0938 no 1_455
H101 C54 3.5854 no 1_455
H101 H24 3.3589 no 2_577
H101 H25 2.6281 no 2_577
H101 H53 2.7322 no 1_455
H105 S2 3.1360 no .
H105 N5 2.9965 no .
H105 C79 3.2150 no .
H105 C89 3.2514 no .
H105 C90 3.3804 no .
H105 C96 3.3155 no .
H105 H10E 3.4724 no .
H105 H61 3.1508 no .
H105 H96B 2.5150 no .
H105 H111 3.0629 no .
H106 C89 3.0818 no .
H106 C90 3.2168 no .
H106 C91 3.4330 no .
H106 C92 3.5321 no .
H106 C93 3.4127 no .
H106 C94 3.2060 no .
H106 H10E 3.5174 no .
H106 H12A 3.1531 no 1_455
H106 H12E 3.4182 no 1_455
H107 C66 3.0294 no 2_576
H107 C67 3.4517 no 2_576
H107 C120 3.2032 no 1_455
H107 C121 3.1395 no 1_455
H107 H12A 2.9141 no 1_455
H107 H12B 2.9785 no 1_455
H107 H12E 2.3538 no 1_455
H107 H66 2.7145 no 2_576
H107 H67 3.4747 no 2_576
H108 C65 3.4797 no 2_576
H108 C108 3.4229 no 2_576
H108 C109 3.2653 no 2_576
H108 H65 3.3823 no 2_576
H108 H76A 3.1115 no 2_576
H108 H108 2.8916 no 2_576
H108 H109 2.5520 no 2_576
H109 C64 3.2129 no .
H109 C65 3.4430 no .
H109 C76 3.4258 no .
H109 C108 3.4757 no 2_576
H109 H45 3.4153 no .
H109 H64 3.0253 no .
H109 H65 3.4436 no .
H109 H76A 3.0133 no .
H109 H76B 2.9334 no .
H109 H108 2.5520 no 2_576
H110 S2 3.0899 no .
H110 C43 3.4399 no .
H110 C44 3.2063 no .
H110 C45 3.2162 no .
H110 C46 3.4730 no .
H110 H10E 3.5527 no .
H110 H45 3.5797 no .
H110 H61 3.5229 no .
H110 H64 3.2892 no .
H110 H76B 3.4693 no .
H110 H111 3.5940 no .
H111 C60 3.1797 no .
H111 C61 3.4355 no .
H111 C105 3.0749 no .
H111 C106 3.5466 no .
H111 C110 3.4009 no .
H111 H60 2.7236 no .
H111 H61 3.2034 no .
H111 H96B 3.4948 no .
H111 H105 3.0629 no .
H111 H110 3.5940 no .
H112 C47 3.5472 no .
H112 C59 3.3860 no .
H112 C60 3.0368 no .
H112 C61 3.2802 no .
H112 H47 2.9266 no .
H112 H60 3.1857 no .
H112 H61 3.5736 no .
H112 H75 3.0664 no .
H112 H75 3.3797 no 2_676
H112 H76B 3.5500 no .
H112 H113 3.2335 no 2_676
H113 C47 3.3877 no 2_676
H113 C57 3.4753 no 2_676
H113 H47 2.5071 no 2_676
H113 H57 3.4840 no 2_676
H113 H75 3.1314 no .
H113 H75 2.9155 no 2_676
H113 H112 3.2335 no 2_676
H113 H113 3.5980 no 2_676
H114 C51 2.9856 no 2_676
H114 C52 3.3547 no 2_676
H114 C57 3.2805 no 2_676
H114 C100 3.3820 no 2_576
H114 H37 3.2832 no 1_554
H114 H47 3.3974 no 2_676
H114 H51 2.7339 no 2_676
H114 H52 3.3787 no 2_676
H114 H57 2.6716 no 2_676
H114 H99 3.2723 no 2_576
H114 H100 2.5667 no 2_576
H115 C65 3.3985 no 2_576
H115 C66 3.3570 no 2_576
H115 C100 3.5611 no 2_576
H115 H25 3.0451 no 1_554
H115 H36 2.9814 no 1_554
H115 H65 2.9710 no 2_576
H115 H66 2.9095 no 2_576
H115 H100 2.9019 no 2_576
H116 C66 3.5330 no 2_576
H116 H32 3.0835 no 2_566
H116 H36 3.5917 no 1_554
H116 H66 2.6353 no 2_576

loop_
_geom_torsion_atom_site_label_1
_geom_torsion_atom_site_label_2
_geom_torsion_atom_site_label_3
_geom_torsion_atom_site_label_4
_geom_torsion
_geom_torsion_publ_flag
S1 Fe1 N1 C3 -5.86(16) no
S1 Fe1 N1 C7 177.05(17) no
N1 Fe1 S1 C1 9.03(8) no
C78 Fe1 S1 C1 98.50(7) no
C79 Fe1 S1 C1 -170.29(11) no
C80 Fe1 S1 C1 -78.85(7) no
S2 Fe1 N1 C3 172.55(17) no
S2 Fe1 N1 C7 -4.54(16) no
N1 Fe1 S2 C2 2.98(8) no
C78 Fe1 S2 C2 -86.43(8) no
C79 Fe1 S2 C2 -177.66(11) no
C80 Fe1 S2 C2 91.02(8) no
C78 Fe1 N1 C3 -96.28(19) no
C78 Fe1 N1 C7 86.63(19) no
C80 Fe1 N1 C3 84.51(19) no
C80 Fe1 N1 C7 -92.57(19) no
Fe1 S1 C1 N2 165.8(3) no
Fe1 S1 C1 C3 -12.53(19) no
Fe1 S2 C2 N3 -178.0(3) no
Fe1 S2 C2 C7 -1.8(2) no
Fe1 N1 C3 C1 -1.0(4) no
Fe1 N1 C3 C4 179.53(17) no
Fe1 N1 C7 C2 4.5(4) no
Fe1 N1 C7 C6 178.89(16) no
C3 N1 C7 C2 -172.7(3) no
C3 N1 C7 C6 1.8(4) no
C7 N1 C3 C1 176.1(3) no
C7 N1 C3 C4 -3.3(4) no
C1 N2 C8 C9 91.6(3) no
C1 N2 C8 C13 -92.6(4) no
C8 N2 C1 S1 -0.2(4) no
C8 N2 C1 C3 178.1(3) no
C2 N3 C43 C44 97.6(3) no
C2 N3 C43 C48 -84.7(3) no
C43 N3 C2 S2 11.5(5) no
C43 N3 C2 C7 -164.6(3) no
S1 C1 C3 N1 10.4(4) no
S1 C1 C3 C4 -170.13(19) no
N2 C1 C3 N1 -168.0(3) no
N2 C1 C3 C4 11.4(4) no
S2 C2 C7 N1 -1.2(4) no
S2 C2 C7 C6 -175.65(18) no
N3 C2 C7 N1 175.3(3) no
N3 C2 C7 C6 0.8(4) no
N1 C3 C4 C5 2.3(5) no
C1 C3 C4 C5 -177.1(3) no
C3 C4 C5 C6 0.3(5) no
C4 C5 C6 C7 -1.8(5) no
C5 C6 C7 N1 0.8(5) no
C5 C6 C7 C2 175.0(3) no
N2 C8 C9 C10 179.9(3) no
N2 C8 C9 C27 2.2(4) no
N2 C8 C13 C12 -178.5(3) no
N2 C8 C13 C14 -4.1(5) no
C9 C8 C13 C12 -2.8(5) no
C9 C8 C13 C14 171.6(3) no
C13 C8 C9 C10 4.1(5) no
C13 C8 C9 C27 -173.6(3) no
C8 C9 C10 C11 -1.2(5) no
C8 C9 C27 C28 -166.3(3) no
C8 C9 C27 C34 65.2(4) no
C10 C9 C27 C28 16.1(4) no
C10 C9 C27 C34 -112.3(3) no
C27 C9 C10 C11 176.4(3) no
C9 C10 C11 C12 -3.0(5) no
C9 C10 C11 C40 175.4(3) no
C10 C11 C12 C13 4.3(5) no
C10 C11 C40 C41 150.9(3) no
C10 C11 C40 C42 -83.6(4) no
C12 C11 C40 C41 -30.8(5) no
C12 C11 C40 C42 94.7(4) no
C40 C11 C12 C13 -174.0(3) no
C11 C12 C13 C8 -1.5(5) no
C11 C12 C13 C14 -175.9(3) no
C8 C13 C14 C15 133.1(3) no
C8 C13 C14 C21 -96.6(3) no
C12 C13 C14 C15 -52.6(4) no
C12 C13 C14 C21 77.6(3) no
C13 C14 C15 C16 -20.0(5) no
C13 C14 C15 C20 165.3(3) no
C13 C14 C21 C22 -96.0(3) no
C13 C14 C21 C26 78.6(3) no
C15 C14 C21 C22 34.6(4) no
C15 C14 C21 C26 -150.8(3) no
C21 C14 C15 C16 -146.4(3) no
C21 C14 C15 C20 38.9(4) no
C14 C15 C16 C17 -177.3(3) no
C14 C15 C20 C19 177.0(3) no
C16 C15 C20 C19 2.0(6) no
C20 C15 C16 C17 -2.4(5) no
C15 C16 C17 C18 1.0(6) no
C16 C17 C18 C19 0.9(6) no
C17 C18 C19 C20 -1.4(6) no
C18 C19 C20 C15 -0.1(6) no
C14 C21 C22 C23 176.4(3) no
C14 C21 C26 C25 -177.2(3) no
C22 C21 C26 C25 -2.3(5) no
C26 C21 C22 C23 1.8(5) no
C21 C22 C23 C24 -0.4(6) no
C22 C23 C24 C25 -0.7(7) no
C23 C24 C25 C26 0.2(7) no
C24 C25 C26 C21 1.3(6) no
C9 C27 C28 C29 -103.1(3) no
C9 C27 C28 C33 73.2(4) no
C9 C27 C34 C35 23.2(4) no
C9 C27 C34 C39 -156.1(3) no
C28 C27 C34 C35 -104.4(4) no
C28 C27 C34 C39 76.3(4) no
C34 C27 C28 C29 24.3(4) no
C34 C27 C28 C33 -159.4(3) no
C27 C28 C29 C30 176.1(3) no
C27 C28 C33 C32 -176.7(3) no
C29 C28 C33 C32 -0.2(5) no
C33 C28 C29 C30 -0.2(5) no
C28 C29 C30 C31 0.3(5) no
C29 C30 C31 C32 0.1(5) no
C30 C31 C32 C33 -0.5(6) no
C31 C32 C33 C28 0.6(6) no
C27 C34 C35 C36 -177.2(3) no
C27 C34 C39 C38 177.2(3) no
C35 C34 C39 C38 -2.1(6) no
C39 C34 C35 C36 2.1(6) no
C34 C35 C36 C37 -0.3(6) no
C35 C36 C37 C38 -1.5(7) no
C36 C37 C38 C39 1.4(7) no
C37 C38 C39 C34 0.4(7) no
N3 C43 C44 C45 177.72(15) no
N3 C43 C44 C62 -3.5(3) no
N3 C43 C48 C47 -177.44(15) no
N3 C43 C48 C49 1.5(3) no
C44 C43 C48 C47 0.2(3) no
C44 C43 C48 C49 179.14(16) no
C48 C43 C44 C45 -0.1(3) no
C48 C43 C44 C62 178.71(16) no
C43 C44 C45 C46 -0.1(3) no
C43 C44 C62 C63 -165.84(16) no
C43 C44 C62 C69 67.2(3) no
C45 C44 C62 C63 12.9(3) no
C45 C44 C62 C69 -114.0(3) no
C62 C44 C45 C46 -178.87(16) no
C44 C45 C46 C47 0.2(4) no
C44 C45 C46 C75 -179.21(18) no
C45 C46 C47 C48 -0.1(4) no
C45 C46 C75 C76 -54.0(4) no
C45 C46 C75 C77 69.5(4) no
C47 C46 C75 C76 126.6(3) no
C47 C46 C75 C77 -109.9(3) no
C75 C46 C47 C48 179.32(19) no
C46 C47 C48 C43 -0.1(3) no
C46 C47 C48 C49 -179.05(18) no
C43 C48 C49 C50 -83.4(3) no
C43 C48 C49 C56 148.12(19) no
C47 C48 C49 C50 95.5(3) no
C47 C48 C49 C56 -33.0(3) no
C48 C49 C50 C51 -31.3(5) no
C48 C49 C50 C55 152.1(3) no
C48 C49 C56 C57 117.3(3) no
C48 C49 C56 C61 -64.5(4) no
C50 C49 C56 C57 -11.0(5) no
C50 C49 C56 C61 167.1(3) no
C56 C49 C50 C51 97.0(4) no
C56 C49 C50 C55 -79.6(4) no
C49 C50 C51 C52 -177.1(3) no
C49 C50 C55 C54 177.7(3) no
C51 C50 C55 C54 1.0(5) no
C55 C50 C51 C52 -0.5(5) no
C50 C51 C52 C53 0.2(6) no
C51 C52 C53 C54 -0.5(6) no
C52 C53 C54 C55 0.9(6) no
C53 C54 C55 C50 -1.2(6) no
C49 C56 C57 C58 178.8(3) no
C49 C56 C61 C60 -179.0(3) no
C57 C56 C61 C60 -0.7(6) no
C61 C56 C57 C58 0.6(6) no
C56 C57 C58 C59 -0.5(6) no
C57 C58 C59 C60 0.4(7) no
C58 C59 C60 C61 -0.5(7) no
C59 C60 C61 C56 0.6(7) no
C44 C62 C63 C64 93.3(4) no
C44 C62 C63 C68 -85.1(3) no
C44 C62 C69 C70 -152.0(3) no
C44 C62 C69 C74 29.9(4) no
C63 C62 C69 C70 79.8(4) no
C63 C62 C69 C74 -98.4(4) no
C69 C62 C63 C64 -138.9(3) no
C69 C62 C63 C68 42.7(4) no
C62 C63 C64 C65 -178.5(3) no
C62 C63 C68 C67 177.8(3) no
C64 C63 C68 C67 -0.7(6) no
C68 C63 C64 C65 -0.1(6) no
C63 C64 C65 C66 1.3(7) no
C64 C65 C66 C67 -1.8(7) no
C65 C66 C67 C68 1.1(7) no
C66 C67 C68 C63 0.2(7) no
C62 C69 C70 C71 -179.1(3) no
C62 C69 C74 C73 178.0(3) no
C70 C69 C74 C73 -0.2(6) no
C74 C69 C70 C71 -0.8(6) no
C69 C70 C71 C72 1.5(7) no
C70 C71 C72 C73 -1.1(7) no
C71 C72 C73 C74 0.0(7) no
C72 C73 C74 C69 0.7(7) no
N4 C81 C82 C83 -177.63(17) no
N4 C81 C82 C87 2.3(3) no
N4 C81 C86 C85 177.69(17) no
N4 C81 C86 C88 -2.6(3) no
C82 C81 C86 C85 -0.1(4) no
C82 C81 C86 C88 179.60(19) no
C86 C81 C82 C83 0.1(4) no
C86 C81 C82 C87 -179.91(19) no
C81 C82 C83 C84 0.4(4) no
C87 C82 C83 C84 -179.6(3) no
C82 C83 C84 C85 -0.9(5) no
C83 C84 C85 C86 1.0(5) no
C84 C85 C86 C81 -0.5(4) no
C84 C85 C86 C88 179.8(3) no
N5 C89 C90 C91 -179.3(3) no
N5 C89 C90 C96 0.8(5) no
N5 C89 C94 C93 178.8(3) no
N5 C89 C94 C95 -0.8(5) no
C90 C89 C94 C93 0.6(5) no
C90 C89 C94 C95 -179.0(3) no
C94 C89 C90 C91 -1.1(5) no
C94 C89 C90 C96 179.1(3) no
C89 C90 C91 C92 0.6(6) no
C96 C90 C91 C92 -179.6(4) no
C90 C91 C92 C93 0.5(7) no
C91 C92 C93 C94 -1.1(7) no
C92 C93 C94 C89 0.6(6) no
C92 C93 C94 C95 -179.9(4) no
N6 C97 C98 C99 -178.9(3) no
N6 C97 C98 C104 1.7(5) no
N6 C97 C102 C101 180(140446) no
N6 C97 C102 C103 -0.6(5) no
C98 C97 C102 C101 0.6(5) no
C98 C97 C102 C103 -179.9(3) no
C102 C97 C98 C99 0.4(5) no
C102 C97 C98 C104 -178.9(3) no
C97 C98 C99 C100 -1.2(5) no
C104 C98 C99 C100 178.1(4) no
C98 C99 C100 C101 0.9(6) no
C99 C100 C101 C102 0.2(6) no
C100 C101 C102 C97 -1.0(6) no
C100 C101 C102 C103 179.6(4) no
C106 C105 C110 C109 0.3(9) no
C110 C105 C106 C107 -0.7(9) no
C105 C106 C107 C108 -0.5(9) no
C106 C107 C108 C109 2.1(10) no
C107 C108 C109 C110 -2.5(10) no
C108 C109 C110 C105 1.3(10) no
C112 C111 C116 C115 -11.7(18) no
C116 C111 C112 C113 9.6(17) no
C111 C112 C113 C114 -5.8(15) no
C112 C113 C114 C115 3.7(15) no
C113 C114 C115 C116 -5.8(15) no
C114 C115 C116 C111 9.7(16) no
C117 C118 C119 C120 179.2(12) no
C118 C119 C120 C121 -178.9(13) no

loop_
_platon_squeeze_void_nr
_platon_squeeze_void_average_x
_platon_squeeze_void_average_y
_platon_squeeze_void_average_z
_platon_squeeze_void_volume
_platon_squeeze_void_count_electrons
_platon_squeeze_void_content
1 0.000 0.000 0.000 29 1 ' '
2 0.090 0.656 0.335 14 1 ' '
3 0.312 0.551 0.450 19 1 ' '
4 0.500 0.500 1.000 239 22 ' '
5 0.688 0.449 0.550 19 1 ' '
6 0.910 0.344 0.664 14 1 ' '
